data_7020030
loop_
_publ_author_name
'Romero, Mar\'ia J'
'Pedrido, Rosa'
'Gonz\'alez-Noya, Ana M'
'Maneiro, Marcelino'
'Fern\'andez-Garc\'ia, M Isabel'
'Zaragoza, Guillermo'
'Bermejo, Manuel R.'

_publ_section_title
;
 Versatile coordination behaviour of an asymmetric half-salen ligand
 bearing a dansyl fluorophore.
;
_journal_issue 35
_journal_name_full 'Dalton transactions (Cambridge, England : 2003)'
_journal_page_first 10832
_journal_page_last 10844
_journal_paper_doi 10.1039/c2dt31093g
_journal_volume 41
_journal_year 2012
_chemical_compound_source 'synthesis as described'
_chemical_formula_moiety 'C100 H86 N12 O14 S4 Zn5, 5(C2 H3 N)'
_chemical_formula_sum 'C110 H101 N17 O14 S4 Zn5'
_chemical_formula_weight 2340.17
_chemical_name_systematic
;
?
;
_space_group_IT_number 14
_symmetry_cell_setting monoclinic
_symmetry_Int_Tables_number 14
_symmetry_space_group_name_Hall '-P 2yn'
_symmetry_space_group_name_H-M 'P 1 21/n 1'
_atom_sites_solution_hydrogens geom
_atom_sites_solution_primary direct
_atom_sites_solution_secondary difmap
_audit_conform_dict_location ftp://ftp.iucr.org/pub/cif_core.dic
_audit_conform_dict_name cif_core.dic
_audit_conform_dict_version 2.4
_audit_creation_date 2012-06-19T12:54:25-00:00
_audit_creation_method 'WinGX routine CIF_UPDATE'
_cell_angle_alpha 90
_cell_angle_beta 94.3730(10)
_cell_angle_gamma 90
_cell_formula_units_Z 4
_cell_length_a 19.4209(5)
_cell_length_b 22.3669(5)
_cell_length_c 23.7524(6)
_cell_measurement_reflns_used 9900
_cell_measurement_temperature 100(2)
_cell_measurement_theta_max 23.18
_cell_measurement_theta_min 2.39
_cell_measurement_wavelength 0.71073
_cell_volume 10287.7(4)
_computing_cell_refinement 'APPEX2 (BRUKER AXS, 2005)'
_computing_data_collection 'APPEX2 (BRUKER AXS, 2005)'
_computing_data_reduction 'APPEX2 (BRUKER AXS, 2005)'
_computing_molecular_graphics 'Ortep-3 for Windows (Farrugia, 1997)'
_computing_publication_material 'WinGX publication routines (Farrugia, 1999)'
_computing_structure_refinement 'SHELXL-97 (Sheldrick, 2008)'
_computing_structure_solution 'SIR-97 (Giacovazzo et all, 1999)'
_diffrn_ambient_temperature 100(2)
_diffrn_measured_fraction_theta_full 0.999
_diffrn_measured_fraction_theta_max 0.999
_diffrn_measurement_device 'four-circle diffractometer'
_diffrn_measurement_device_type 'BRUKER APPEX-II CCD'
_diffrn_measurement_method 'omega and phi scans'
_diffrn_radiation_monochromator graphite
_diffrn_radiation_probe x-ray
_diffrn_radiation_source 'fine-focus sealed tube'
_diffrn_radiation_type MoK\a
_diffrn_radiation_wavelength 0.7107
_diffrn_reflns_av_R_equivalents 0.0758
_diffrn_reflns_av_unetI/netI 0.0925
_diffrn_reflns_limit_h_max 23
_diffrn_reflns_limit_h_min -23
_diffrn_reflns_limit_k_max 27
_diffrn_reflns_limit_k_min 0
_diffrn_reflns_limit_l_max 28
_diffrn_reflns_limit_l_min 0
_diffrn_reflns_number 114014
_diffrn_reflns_theta_full 25.68
_diffrn_reflns_theta_max 25.68
_diffrn_reflns_theta_min 1.25
_exptl_absorpt_coefficient_mu 1.304
_exptl_absorpt_correction_T_max 0.8878
_exptl_absorpt_correction_T_min 0.6526
_exptl_absorpt_correction_type multi-scan
_exptl_absorpt_process_details 'BRUKER SADABS'
_exptl_crystal_colour colourless
_exptl_crystal_density_diffrn 1.511
_exptl_crystal_density_method 'not measured'
_exptl_crystal_description prism
_exptl_crystal_F_000 4824
_exptl_crystal_size_max 0.20
_exptl_crystal_size_mid 0.12
_exptl_crystal_size_min 0.07
_refine_diff_density_max 0.813
_refine_diff_density_min -0.578
_refine_diff_density_rms 0.084
_refine_ls_extinction_method none
_refine_ls_goodness_of_fit_ref 0.967
_refine_ls_hydrogen_treatment mixed
_refine_ls_matrix_type full
_refine_ls_number_parameters 1372
_refine_ls_number_reflns 19514
_refine_ls_number_restraints 97
_refine_ls_restrained_S_all 0.978
_refine_ls_R_factor_all 0.0871
_refine_ls_R_factor_gt 0.0469
_refine_ls_shift/su_max 0.001
_refine_ls_shift/su_mean 0
_refine_ls_structure_factor_coef Fsqd
_refine_ls_weighting_details 'calc w=1/[\s^2^(Fo^2^)+(0.0406P)^2^+0.0000P] where P=(Fo^2^+2Fc^2^)/3'
_refine_ls_weighting_scheme calc
_refine_ls_wR_factor_gt 0.0922
_refine_ls_wR_factor_ref 0.1017
_reflns_number_gt 12664
_reflns_number_total 19514
_reflns_threshold_expression >2\s(I)
_cod_data_source_file c2dt31093g.txt
_cod_data_source_block ZnSALDS
_cod_depositor_comments
;
The following automatic conversions were performed:
'_diffrn_radiation_monochromador' tag replaced with
'_diffrn_radiation_monochromator'.

Automatic conversion script
Id: cif_correct_tags 1440 2010-10-19 06:21:57Z saulius 
;
_cod_database_code 7020030

loop_
_symmetry_equiv_pos_as_xyz
'x, y, z'
'-x+1/2, y+1/2, -z+1/2'
'-x, -y, -z'
'x-1/2, -y-1/2, z-1/2'

loop_
_atom_site_label
_atom_site_type_symbol
_atom_site_fract_x
_atom_site_fract_y
_atom_site_fract_z
_atom_site_U_iso_or_equiv
_atom_site_adp_type
_atom_site_occupancy
_atom_site_symmetry_multiplicity
_atom_site_calc_flag
_atom_site_refinement_flags
C1 C 0.7885(2) 0.58666(15) 0.40563(16) 0.0233(9) Uani 1 1 d .
C2 C 0.7233(2) 0.58007(15) 0.37716(17) 0.0281(10) Uani 1 1 d .
H2 H 0.6872 0.607 0.3846 0.034 Uiso 1 1 calc R
C3 C 0.7109(2) 0.53409(16) 0.33774(16) 0.0294(10) Uani 1 1 d .
H3 H 0.6664 0.5299 0.3185 0.035 Uiso 1 1 calc R
C4 C 0.7629(2) 0.49475(17) 0.32665(18) 0.0329(11) Uani 1 1 d .
H4 H 0.7543 0.4632 0.3003 0.039 Uiso 1 1 calc R
C5 C 0.8266(2) 0.50172(15) 0.35395(17) 0.0299(10) Uani 1 1 d .
H5 H 0.8622 0.4746 0.3459 0.036 Uiso 1 1 calc R
C6 C 0.8419(2) 0.54756(14) 0.39365(16) 0.0218(9) Uani 1 1 d .
C7 C 0.9108(2) 0.54927(15) 0.42068(16) 0.0238(10) Uani 1 1 d .
H7 H 0.9393 0.5159 0.4139 0.029 Uiso 1 1 calc R
C8 C 1.0072(2) 0.58563(14) 0.47795(16) 0.0200(9) Uani 1 1 d .
C9 C 1.0562(2) 0.54615(14) 0.45921(17) 0.0251(10) Uani 1 1 d .
H9 H 1.0441 0.5204 0.4282 0.03 Uiso 1 1 calc R
C10 C 1.1220(2) 0.54436(15) 0.48539(18) 0.0281(10) Uani 1 1 d .
H10 H 1.1549 0.517 0.4728 0.034 Uiso 1 1 calc R
C11 C 1.1400(2) 0.58234(14) 0.52993(17) 0.0245(10) Uani 1 1 d .
H11 H 1.1856 0.5814 0.5475 0.029 Uiso 1 1 calc R
C12 C 1.0922(2) 0.62179(14) 0.54930(17) 0.0234(9) Uani 1 1 d .
H12 H 1.1052 0.6475 0.5801 0.028 Uiso 1 1 calc R
C13 C 1.02490(19) 0.62393(14) 0.52365(15) 0.0166(9) Uani 1 1 d .
C14 C 1.03903(19) 0.76669(14) 0.57340(16) 0.0191(9) Uani 1 1 d .
C15 C 1.0646(2) 0.76764(15) 0.52168(17) 0.0244(10) Uani 1 1 d .
H15 H 1.0503 0.738 0.4946 0.029 Uiso 1 1 calc R
C16 C 1.1120(2) 0.81192(16) 0.50770(17) 0.0287(10) Uani 1 1 d .
H16 H 1.1303 0.8115 0.4717 0.034 Uiso 1 1 calc R
C17 C 1.1317(2) 0.85548(16) 0.54598(18) 0.0309(11) Uani 1 1 d .
H17 H 1.1638 0.8851 0.5363 0.037 Uiso 1 1 calc R
C18 C 1.1051(2) 0.85708(15) 0.59975(17) 0.0239(10) Uani 1 1 d .
C19 C 1.1275(2) 0.90230(15) 0.64003(18) 0.0256(10) Uani 1 1 d .
C20 C 1.1052(2) 0.89939(16) 0.69314(19) 0.0350(11) Uani 1 1 d .
H20 H 1.1217 0.9278 0.7207 0.042 Uiso 1 1 calc R
C21 C 1.0581(2) 0.85487(15) 0.70795(18) 0.0332(11) Uani 1 1 d .
H21 H 1.0431 0.854 0.7451 0.04 Uiso 1 1 calc R
C22 C 1.0339(2) 0.81310(15) 0.66927(17) 0.0251(10) Uani 1 1 d .
H22 H 1.0004 0.7847 0.6791 0.03 Uiso 1 1 calc R
C23 C 1.0583(2) 0.81205(14) 0.61495(16) 0.0212(9) Uani 1 1 d .
C24 C 1.1390(2) 0.99354(17) 0.5877(2) 0.0504(14) Uani 1 1 d .
H24A H 1.1077 1.0163 0.61 0.076 Uiso 1 1 calc R
H24B H 1.1126 0.9748 0.5556 0.076 Uiso 1 1 calc R
H24C H 1.1737 1.0205 0.5737 0.076 Uiso 1 1 calc R
C25 C 1.2180(2) 0.97383(17) 0.66845(19) 0.0421(13) Uani 1 1 d .
H25A H 1.2401 0.9423 0.6921 0.063 Uiso 1 1 calc R
H25B H 1.1902 0.9993 0.6915 0.063 Uiso 1 1 calc R
H25C H 1.2536 0.9981 0.6522 0.063 Uiso 1 1 calc R
C26 C 0.9400(2) 0.76009(16) 0.40416(17) 0.0235(9) Uani 1 1 d .
C27 C 0.9636(2) 0.72052(16) 0.36366(17) 0.0297(10) Uani 1 1 d .
H27 H 0.9468 0.6806 0.3621 0.036 Uiso 1 1 calc R
C28 C 1.0101(2) 0.73837(18) 0.32657(19) 0.0394(12) Uani 1 1 d .
H28 H 1.0243 0.711 0.2992 0.047 Uiso 1 1 calc R
C29 C 1.0372(2) 0.79639(18) 0.32845(18) 0.0382(12) Uani 1 1 d .
H29 H 1.0699 0.8086 0.303 0.046 Uiso 1 1 calc R
C30 C 1.0153(2) 0.83495(18) 0.36780(18) 0.0329(11) Uani 1 1 d .
H30 H 1.0333 0.8745 0.3691 0.039 Uiso 1 1 calc R
C31 C 0.9676(2) 0.81877(15) 0.40633(17) 0.0248(10) Uani 1 1 d .
C32 C 0.9529(2) 0.86231(16) 0.44809(18) 0.0274(10) Uani 1 1 d .
H32 H 0.9776 0.8989 0.4474 0.033 Uiso 1 1 calc R
C33 C 0.9044(2) 0.90370(14) 0.52719(17) 0.0233(9) Uani 1 1 d .
C34 C 0.9575(2) 0.94370(15) 0.54183(17) 0.0297(10) Uani 1 1 d .
H34 H 1.0002 0.9401 0.5251 0.036 Uiso 1 1 calc R
C35 C 0.9486(2) 0.98857(16) 0.58039(18) 0.0325(11) Uani 1 1 d .
H35 H 0.985 1.0159 0.59 0.039 Uiso 1 1 calc R
C36 C 0.8872(2) 0.99362(15) 0.60477(18) 0.0308(11) Uani 1 1 d .
H36 H 0.8803 1.0258 0.6298 0.037 Uiso 1 1 calc R
C37 C 0.8353(2) 0.95212(14) 0.59315(16) 0.0242(10) Uani 1 1 d .
H37 H 0.7933 0.9556 0.611 0.029 Uiso 1 1 calc R
C38 C 0.8437(2) 0.90538(15) 0.55575(16) 0.0221(9) Uani 1 1 d .
C39 C 0.7563(2) 0.84250(14) 0.65031(16) 0.0202(9) Uani 1 1 d .
C40 C 0.8239(2) 0.82679(14) 0.66389(16) 0.0231(9) Uani 1 1 d .
H40 H 0.8534 0.819 0.6346 0.028 Uiso 1 1 calc R
C41 C 0.8497(2) 0.82211(15) 0.72023(17) 0.0264(10) Uani 1 1 d .
H41 H 0.8971 0.813 0.729 0.032 Uiso 1 1 calc R
C42 C 0.8074(2) 0.83052(15) 0.76279(17) 0.0265(10) Uani 1 1 d .
H42 H 0.8259 0.8281 0.8009 0.032 Uiso 1 1 calc R
C43 C 0.7365(2) 0.84273(14) 0.75092(16) 0.0213(9) Uani 1 1 d .
C44 C 0.6918(2) 0.84922(14) 0.79602(17) 0.0236(9) Uani 1 1 d .
C45 C 0.6267(2) 0.87186(15) 0.78391(18) 0.0301(10) Uani 1 1 d .
H45 H 0.5986 0.8807 0.8138 0.036 Uiso 1 1 calc R
C46 C 0.6014(2) 0.88207(15) 0.72841(18) 0.0289(10) Uani 1 1 d .
H46 H 0.5561 0.8976 0.7213 0.035 Uiso 1 1 calc R
C47 C 0.6398(2) 0.87054(14) 0.68354(18) 0.0250(10) Uani 1 1 d .
H47 H 0.62 0.8748 0.6459 0.03 Uiso 1 1 calc R
C48 C 0.7099(2) 0.85205(14) 0.69413(16) 0.0202(9) Uani 1 1 d .
C49 C 0.6823(2) 0.85869(17) 0.89753(18) 0.0393(12) Uani 1 1 d .
H49A H 0.6368 0.8398 0.8972 0.059 Uiso 1 1 calc R
H49B H 0.6767 0.902 0.8927 0.059 Uiso 1 1 calc R
H49C H 0.7085 0.8504 0.9336 0.059 Uiso 1 1 calc R
C50 C 0.7325(2) 0.77104(16) 0.86033(18) 0.0379(11) Uani 1 1 d .
H50A H 0.757 0.7552 0.829 0.057 Uiso 1 1 calc R
H50B H 0.6885 0.75 0.862 0.057 Uiso 1 1 calc R
H50C H 0.7608 0.7651 0.8959 0.057 Uiso 1 1 calc R
C51 C 0.6964(2) 0.57988(15) 0.57918(16) 0.0250(10) Uani 1 1 d .
C52 C 0.7655(2) 0.57433(16) 0.59931(18) 0.0339(11) Uani 1 1 d .
H52 H 0.7991 0.5993 0.5843 0.041 Uiso 1 1 calc R
C53 C 0.7862(2) 0.53290(16) 0.64101(18) 0.0361(12) Uani 1 1 d .
H53 H 0.8335 0.53 0.6543 0.043 Uiso 1 1 calc R
C54 C 0.7375(3) 0.49581(17) 0.66304(18) 0.0395(12) Uani 1 1 d .
H54 H 0.7509 0.4675 0.6916 0.047 Uiso 1 1 calc R
C55 C 0.6701(2) 0.50069(16) 0.64293(17) 0.0321(11) Uani 1 1 d .
H55 H 0.6374 0.4746 0.6577 0.038 Uiso 1 1 calc R
C56 C 0.6465(2) 0.54257(15) 0.60122(16) 0.0253(10) Uani 1 1 d .
C57 C 0.5743(2) 0.53982(15) 0.58176(16) 0.0252(10) Uani 1 1 d .
H57 H 0.5482 0.5081 0.596 0.03 Uiso 1 1 calc R
C58 C 0.4713(2) 0.56838(14) 0.52764(17) 0.0219(9) Uani 1 1 d .
C59 C 0.4243(2) 0.53497(15) 0.55661(17) 0.0272(10) Uani 1 1 d .
H59 H 0.4394 0.5148 0.5905 0.033 Uiso 1 1 calc R
C60 C 0.3560(2) 0.53124(16) 0.53601(18) 0.0302(10) Uani 1 1 d .
H60 H 0.3244 0.508 0.5553 0.036 Uiso 1 1 calc R
C61 C 0.3340(2) 0.56141(15) 0.48736(18) 0.0277(10) Uani 1 1 d .
H61 H 0.2869 0.559 0.4733 0.033 Uiso 1 1 calc R
C62 C 0.3798(2) 0.59507(14) 0.45882(17) 0.0233(9) Uani 1 1 d .
H62 H 0.3635 0.6161 0.4257 0.028 Uiso 1 1 calc R
C63 C 0.4491(2) 0.59862(14) 0.47777(16) 0.0206(9) Uani 1 1 d .
C64 C 0.43707(19) 0.73207(14) 0.40970(16) 0.0174(9) Uani 1 1 d .
C65 C 0.41672(19) 0.73900(14) 0.46284(16) 0.0201(9) Uani 1 1 d .
H65 H 0.4286 0.7096 0.4908 0.024 Uiso 1 1 calc R
C66 C 0.37791(19) 0.78975(14) 0.47670(16) 0.0209(9) Uani 1 1 d .
H66 H 0.3635 0.7943 0.5138 0.025 Uiso 1 1 calc R
C67 C 0.3614(2) 0.83184(15) 0.43684(17) 0.0242(10) Uani 1 1 d .
H67 H 0.3362 0.8662 0.4467 0.029 Uiso 1 1 calc R
C68 C 0.3808(2) 0.82571(14) 0.38081(16) 0.0220(9) Uani 1 1 d .
C69 C 0.3623(2) 0.87049(15) 0.33861(18) 0.0278(10) Uani 1 1 d .
C70 C 0.3862(2) 0.86497(15) 0.28638(18) 0.0323(11) Uani 1 1 d .
H70 H 0.3754 0.8951 0.2589 0.039 Uiso 1 1 calc R
C71 C 0.4265(2) 0.81589(15) 0.27229(18) 0.0287(10) Uani 1 1 d .
H71 H 0.442 0.8129 0.2354 0.034 Uiso 1 1 calc R
C72 C 0.4436(2) 0.77219(15) 0.31149(17) 0.0241(10) Uani 1 1 d .
H72 H 0.4711 0.7393 0.3015 0.029 Uiso 1 1 calc R
C73 C 0.42094(19) 0.77557(14) 0.36645(16) 0.0197(9) Uani 1 1 d .
C74 C 0.3256(3) 0.97352(16) 0.32032(19) 0.0505(15) Uani 1 1 d .
H74A H 0.2998 0.967 0.2837 0.076 Uiso 1 1 calc R
H74B H 0.374 0.9823 0.3144 0.076 Uiso 1 1 calc R
H74C H 0.3055 1.0073 0.3396 0.076 Uiso 1 1 calc R
C75 C 0.2505(2) 0.90389(17) 0.36381(19) 0.0435(13) Uani 1 1 d .
H75A H 0.2487 0.8637 0.3801 0.065 Uiso 1 1 calc R
H75B H 0.223 0.9048 0.3275 0.065 Uiso 1 1 calc R
H75C H 0.2318 0.9328 0.3896 0.065 Uiso 1 1 calc R
C76 C 0.53315(19) 0.74203(15) 0.58900(16) 0.0209(9) Uani 1 1 d .
C77 C 0.5263(2) 0.70241(15) 0.63319(16) 0.0237(9) Uani 1 1 d .
H77 H 0.547 0.664 0.6318 0.028 Uiso 1 1 calc R
C78 C 0.4904(2) 0.71717(16) 0.67881(17) 0.0287(10) Uani 1 1 d .
H78 H 0.4871 0.6892 0.7086 0.034 Uiso 1 1 calc R
C79 C 0.4589(2) 0.77281(17) 0.68186(18) 0.0330(11) Uani 1 1 d .
H79 H 0.4337 0.7829 0.7132 0.04 Uiso 1 1 calc R
C80 C 0.4649(2) 0.81305(16) 0.63862(17) 0.0279(10) Uani 1 1 d .
H80 H 0.4429 0.8509 0.6404 0.033 Uiso 1 1 calc R
C81 C 0.50241(19) 0.79971(15) 0.59201(16) 0.0200(9) Uani 1 1 d .
C82 C 0.5054(2) 0.84566(14) 0.54923(17) 0.0213(9) Uani 1 1 d .
H82 H 0.4776 0.8801 0.5532 0.026 Uiso 1 1 calc R
C83 C 0.54008(19) 0.89094(14) 0.46539(16) 0.0190(9) Uani 1 1 d .
C84 C 0.4887(2) 0.93399(14) 0.45974(17) 0.0253(10) Uani 1 1 d .
H84 H 0.4523 0.9332 0.4843 0.03 Uiso 1 1 calc R
C85 C 0.4894(2) 0.97790(15) 0.41922(17) 0.0278(10) Uani 1 1 d .
H85 H 0.4541 1.0074 0.416 0.033 Uiso 1 1 calc R
C86 C 0.5422(2) 0.97855(15) 0.38330(18) 0.0294(11) Uani 1 1 d .
H86 H 0.5434 1.0091 0.3556 0.035 Uiso 1 1 calc R
C87 C 0.5935(2) 0.93531(14) 0.38710(16) 0.0232(9) Uani 1 1 d .
H87 H 0.6292 0.9363 0.3619 0.028 Uiso 1 1 calc R
C88 C 0.5930(2) 0.89016(15) 0.42791(16) 0.0212(9) Uani 1 1 d .
C89 C 0.6943(2) 0.82660(14) 0.33265(15) 0.0178(9) Uani 1 1 d .
C90 C 0.6301(2) 0.80476(15) 0.31591(16) 0.0218(9) Uani 1 1 d .
H90 H 0.5973 0.7987 0.3431 0.026 Uiso 1 1 calc R
C91 C 0.6126(2) 0.79145(16) 0.25939(17) 0.0293(10) Uani 1 1 d .
H91 H 0.5676 0.7771 0.248 0.035 Uiso 1 1 calc R
C92 C 0.6597(2) 0.79890(15) 0.22022(16) 0.0244(9) Uani 1 1 d .
H92 H 0.6466 0.7906 0.1817 0.029 Uiso 1 1 calc R
C93 C 0.7273(2) 0.81860(13) 0.23560(16) 0.0181(9) Uani 1 1 d .
C94 C 0.7775(2) 0.82544(14) 0.19441(16) 0.0192(9) Uani 1 1 d .
C95 C 0.8396(2) 0.85163(14) 0.21038(17) 0.0245(9) Uani 1 1 d .
H95 H 0.8712 0.8598 0.1828 0.029 Uiso 1 1 calc R
C96 C 0.8570(2) 0.86649(15) 0.26694(17) 0.0261(10) Uani 1 1 d .
H96 H 0.901 0.8836 0.277 0.031 Uiso 1 1 calc R
C97 C 0.8130(2) 0.85728(15) 0.30797(17) 0.0238(9) Uani 1 1 d .
H97 H 0.8271 0.8661 0.3462 0.029 Uiso 1 1 calc R
C98 C 0.7462(2) 0.83444(14) 0.29325(16) 0.0194(9) Uani 1 1 d .
C99 C 0.7522(2) 0.74176(17) 0.13092(18) 0.0392(12) Uani 1 1 d .
H99A H 0.7266 0.7249 0.1612 0.059 Uiso 1 1 calc R
H99B H 0.7985 0.7241 0.1324 0.059 Uiso 1 1 calc R
H99C H 0.7276 0.7329 0.0943 0.059 Uiso 1 1 calc R
C100 C 0.7999(2) 0.83160(18) 0.09549(18) 0.0385(11) Uani 1 1 d .
H10A H 0.8469 0.8155 0.101 0.058 Uiso 1 1 calc R
H10B H 0.8014 0.8753 0.0988 0.058 Uiso 1 1 calc R
H10C H 0.7797 0.8205 0.0579 0.058 Uiso 1 1 calc R
C101 C 0.5616(3) 0.46732(19) 0.75504(19) 0.0491(13) Uani 1 1 d .
H10D H 0.5736 0.4345 0.7302 0.074 Uiso 1 1 calc R
H10E H 0.5475 0.4509 0.7906 0.074 Uiso 1 1 calc R
H10F H 0.6019 0.4933 0.7627 0.074 Uiso 1 1 calc R
C102 C 0.5053(3) 0.5016(2) 0.7278(2) 0.0502(14) Uani 1 1 d .
C103 C 0.7052(3) 0.6937(2) 0.6873(2) 0.0645(13) Uani 1 1 d U
H10G H 0.6924 0.6909 0.6467 0.097 Uiso 1 1 calc R
H10H H 0.755 0.6873 0.6944 0.097 Uiso 1 1 calc R
H10I H 0.6931 0.7334 0.701 0.097 Uiso 1 1 calc R
C104 C 0.6687(3) 0.6490(2) 0.7163(2) 0.0521(12) Uani 1 1 d U
C105 C 0.0498(2) 0.56402(19) 0.7373(2) 0.0482(12) Uani 1 1 d U
H10J H 0.0886 0.5383 0.7503 0.072 Uiso 1 1 calc R
H10K H 0.0293 0.5815 0.77 0.072 Uiso 1 1 calc R
H10L H 0.0663 0.5961 0.7137 0.072 Uiso 1 1 calc R
C106 C -0.0005(3) 0.5297(2) 0.7056(2) 0.0501(12) Uani 1 1 d U
C107 C 0.3023(3) 0.98638(18) 0.5049(2) 0.0553(13) Uani 1 1 d U
H10M H 0.3267 0.9823 0.4705 0.083 Uiso 1 1 calc R
H10N H 0.3155 1.0241 0.5237 0.083 Uiso 1 1 calc R
H10O H 0.2524 0.9862 0.495 0.083 Uiso 1 1 calc R
C108 C 0.3203(2) 0.93712(17) 0.54247(19) 0.0395(11) Uani 1 1 d U
C109 C 0.1934(3) 0.3233(2) 0.7188(3) 0.0798(15) Uani 1 1 d U
H10P H 0.1777 0.2845 0.7321 0.12 Uiso 1 1 calc R
H10Q H 0.2408 0.3306 0.7345 0.12 Uiso 1 1 calc R
H10R H 0.1921 0.3231 0.6775 0.12 Uiso 1 1 calc R
C110 C 0.1490(3) 0.3696(3) 0.7370(3) 0.0724(15) Uani 1 1 d U
N1 N 0.93852(16) 0.59022(11) 0.45290(13) 0.0193(7) Uani 1 1 d .
N2 N 0.97247(16) 0.66396(11) 0.53842(13) 0.0189(7) Uani 1 1 d .
N3 N 1.17379(17) 0.94698(12) 0.62329(15) 0.0313(9) Uani 1 1 d .
N4 N 0.90907(17) 0.85689(12) 0.48696(14) 0.0233(8) Uani 1 1 d .
N5 N 0.79786(16) 0.85681(11) 0.54471(13) 0.0192(7) Uani 1 1 d .
N6 N 0.71951(18) 0.83474(13) 0.85162(14) 0.0293(8) Uani 1 1 d .
N7 N 0.54192(17) 0.57608(11) 0.54702(13) 0.0219(8) Uani 1 1 d .
N8 N 0.50097(16) 0.63167(11) 0.45220(13) 0.0191(7) Uani 1 1 d .
N9 N 0.3220(2) 0.91924(13) 0.35527(14) 0.0337(9) Uani 1 1 d .
N10 N 0.54260(16) 0.84415(12) 0.50591(13) 0.0198(7) Uani 1 1 d .
N11 N 0.64131(16) 0.84286(11) 0.43485(12) 0.0182(7) Uani 1 1 d .
N12 N 0.75793(17) 0.80712(13) 0.13829(13) 0.0250(8) Uani 1 1 d .
N13 N 0.4611(3) 0.5270(2) 0.7052(2) 0.0774(16) Uani 1 1 d .
N14 N 0.6388(2) 0.61377(18) 0.74010(19) 0.0602(11) Uani 1 1 d U
N15 N -0.0399(2) 0.5020(2) 0.6789(2) 0.0727(13) Uani 1 1 d U
N16 N 0.3348(2) 0.89805(15) 0.57120(16) 0.0474(10) Uani 1 1 d U
N17 N 0.1102(3) 0.4046(2) 0.7520(2) 0.0805(14) Uani 1 1 d U
O1 O 0.79865(13) 0.63014(10) 0.44462(11) 0.0285(7) Uani 1 1 d .
O2 O 0.91699(13) 0.73483(10) 0.59938(11) 0.0281(7) Uani 1 1 d .
O3 O 1.01602(13) 0.67816(10) 0.64053(11) 0.0237(6) Uani 1 1 d .
O4 O 0.89387(14) 0.74248(10) 0.43924(11) 0.0245(6) Uani 1 1 d .
O5 O 0.68585(13) 0.90297(9) 0.57144(11) 0.0245(6) Uani 1 1 d .
O6 O 0.69806(13) 0.79466(9) 0.55907(10) 0.0198(6) Uani 1 1 d .
O7 O 0.67857(13) 0.62058(10) 0.53846(11) 0.0271(7) Uani 1 1 d .
O8 O 0.44358(13) 0.63309(9) 0.35246(10) 0.0216(6) Uani 1 1 d .
O9 O 0.55097(13) 0.68694(10) 0.37624(10) 0.0217(6) Uani 1 1 d .
O10 O 0.56845(13) 0.72638(9) 0.54544(10) 0.0199(6) Uani 1 1 d .
O11 O 0.74611(13) 0.90059(9) 0.40988(10) 0.0224(6) Uani 1 1 d .
O12 O 0.75259(13) 0.79321(9) 0.42887(10) 0.0198(6) Uani 1 1 d .
O13 O 0.81482(15) 0.71352(10) 0.52095(13) 0.0227(7) Uani 1 1 d .
H13O H 0.824(2) 0.7161(17) 0.5528(17) 0.032(14) Uiso 1 1 d .
O14 O 0.64606(14) 0.70407(10) 0.46350(12) 0.0188(6) Uani 1 1 d D
H14O H 0.633(2) 0.7048(17) 0.4314(9) 0.039(15) Uiso 1 1 d D
S1 S 0.98319(5) 0.70728(4) 0.59155(4) 0.0204(2) Uani 1 1 d .
S2 S 0.73036(5) 0.85141(4) 0.57769(4) 0.0207(2) Uani 1 1 d .
S3 S 0.48532(5) 0.66658(4) 0.39425(4) 0.0190(2) Uani 1 1 d .
S4 S 0.71133(5) 0.84407(4) 0.40543(4) 0.0192(2) Uani 1 1 d .
Zn1 Zn 0.89019(2) 0.665400(17) 0.479578(19) 0.02029(11) Uani 1 1 d .
Zn2 Zn 0.83296(2) 0.794992(17) 0.489011(19) 0.02098(12) Uani 1 1 d .
Zn3 Zn 0.61959(2) 0.783940(16) 0.496731(18) 0.01814(11) Uani 1 1 d .
Zn4 Zn 0.58256(2) 0.648017(16) 0.508746(19) 0.02010(11) Uani 1 1 d .
Zn5 Zn 0.73366(2) 0.670112(18) 0.49081(2) 0.02462(12) Uani 1 1 d .

loop_
_atom_site_aniso_label
_atom_site_aniso_U_11
_atom_site_aniso_U_22
_atom_site_aniso_U_33
_atom_site_aniso_U_23
_atom_site_aniso_U_13
_atom_site_aniso_U_12
C1 0.024(3) 0.0260(19) 0.019(2) 0.0004(17) -0.0023(19) -0.0106(17)
C2 0.023(3) 0.028(2) 0.033(3) 0.0032(18) 0.000(2) -0.0033(18)
C3 0.034(3) 0.036(2) 0.017(2) 0.0050(18) -0.007(2) -0.017(2)
C4 0.042(3) 0.030(2) 0.026(3) -0.0048(18) -0.001(2) -0.015(2)
C5 0.037(3) 0.026(2) 0.026(3) -0.0056(18) 0.003(2) -0.0048(19)
C6 0.029(3) 0.0208(18) 0.016(2) -0.0019(16) 0.0040(19) -0.0028(17)
C7 0.028(3) 0.0204(18) 0.023(2) -0.0013(16) 0.005(2) -0.0020(17)
C8 0.018(2) 0.0186(17) 0.024(2) 0.0035(16) 0.0021(19) 0.0007(16)
C9 0.030(3) 0.0197(18) 0.026(3) 0.0007(17) 0.008(2) -0.0010(17)
C10 0.023(3) 0.0211(19) 0.041(3) 0.0022(18) 0.009(2) 0.0056(17)
C11 0.014(2) 0.0237(19) 0.035(3) 0.0086(18) 0.000(2) 0.0015(16)
C12 0.023(3) 0.0201(18) 0.027(3) 0.0002(16) 0.002(2) -0.0010(17)
C13 0.018(2) 0.0160(16) 0.016(2) 0.0048(15) 0.0021(18) -0.0017(15)
C14 0.017(2) 0.0204(17) 0.019(2) -0.0027(16) -0.0044(18) 0.0028(16)
C15 0.029(3) 0.0236(19) 0.019(2) -0.0004(16) -0.005(2) 0.0006(17)
C16 0.030(3) 0.033(2) 0.023(3) 0.0051(18) 0.000(2) -0.0046(19)
C17 0.033(3) 0.027(2) 0.031(3) 0.0067(19) -0.008(2) -0.0072(18)
C18 0.023(2) 0.0226(18) 0.025(3) 0.0015(17) -0.007(2) 0.0041(17)
C19 0.025(3) 0.0194(18) 0.031(3) -0.0018(17) -0.006(2) 0.0029(17)
C20 0.037(3) 0.027(2) 0.039(3) -0.0110(19) -0.007(2) -0.0019(19)
C21 0.044(3) 0.026(2) 0.030(3) -0.0057(18) 0.003(2) -0.0018(19)
C22 0.029(3) 0.0187(18) 0.028(3) -0.0010(17) 0.001(2) -0.0010(17)
C23 0.023(2) 0.0177(17) 0.022(2) -0.0027(16) -0.0070(19) 0.0041(16)
C24 0.045(3) 0.035(2) 0.068(4) 0.015(2) -0.023(3) -0.013(2)
C25 0.039(3) 0.038(2) 0.047(3) 0.000(2) -0.011(3) -0.015(2)
C26 0.015(2) 0.036(2) 0.019(2) 0.0052(18) -0.0026(19) 0.0089(18)
C27 0.039(3) 0.028(2) 0.022(3) 0.0030(18) 0.002(2) 0.0078(19)
C28 0.048(3) 0.046(3) 0.025(3) 0.002(2) 0.006(2) 0.019(2)
C29 0.038(3) 0.048(3) 0.029(3) 0.008(2) 0.010(2) 0.012(2)
C30 0.030(3) 0.041(2) 0.028(3) 0.005(2) 0.004(2) 0.002(2)
C31 0.027(3) 0.027(2) 0.020(2) 0.0020(17) 0.001(2) 0.0054(17)
C32 0.023(3) 0.026(2) 0.032(3) 0.0010(18) -0.004(2) 0.0003(18)
C33 0.026(3) 0.0190(18) 0.025(2) 0.0017(16) 0.002(2) -0.0021(17)
C34 0.028(3) 0.029(2) 0.033(3) -0.0014(18) 0.008(2) -0.0011(18)
C35 0.037(3) 0.025(2) 0.035(3) -0.0013(19) 0.006(2) -0.0122(19)
C36 0.035(3) 0.0217(19) 0.035(3) -0.0067(18) 0.002(2) -0.0023(18)
C37 0.025(3) 0.0244(19) 0.023(2) -0.0022(17) 0.005(2) -0.0027(17)
C38 0.019(2) 0.0236(18) 0.024(2) 0.0017(17) 0.0033(19) 0.0015(17)
C39 0.023(2) 0.0206(18) 0.017(2) -0.0046(15) -0.0004(19) -0.0010(16)
C40 0.023(3) 0.0273(19) 0.020(2) -0.0005(17) 0.0039(19) 0.0059(17)
C41 0.021(3) 0.036(2) 0.021(3) 0.0002(18) -0.002(2) 0.0025(18)
C42 0.028(3) 0.032(2) 0.019(2) -0.0015(17) -0.003(2) -0.0014(18)
C43 0.023(2) 0.0187(18) 0.022(2) -0.0042(16) -0.001(2) -0.0037(16)
C44 0.027(3) 0.0205(18) 0.024(2) -0.0026(17) 0.003(2) -0.0049(17)
C45 0.029(3) 0.027(2) 0.035(3) -0.0050(19) 0.009(2) -0.0016(18)
C46 0.023(3) 0.029(2) 0.035(3) 0.0000(19) 0.005(2) 0.0050(18)
C47 0.023(3) 0.0257(19) 0.026(3) -0.0013(17) -0.003(2) 0.0005(17)
C48 0.023(2) 0.0149(16) 0.023(2) -0.0028(16) 0.0017(19) -0.0018(16)
C49 0.045(3) 0.045(2) 0.030(3) -0.006(2) 0.012(2) -0.006(2)
C50 0.041(3) 0.045(2) 0.028(3) 0.006(2) 0.000(2) 0.001(2)
C51 0.033(3) 0.0237(19) 0.018(2) -0.0049(17) -0.004(2) 0.0054(18)
C52 0.038(3) 0.025(2) 0.038(3) -0.0051(19) -0.006(2) 0.0054(19)
C53 0.040(3) 0.029(2) 0.037(3) -0.007(2) -0.009(2) 0.015(2)
C54 0.060(4) 0.028(2) 0.029(3) -0.0024(19) -0.010(3) 0.017(2)
C55 0.047(3) 0.025(2) 0.023(3) -0.0013(18) 0.002(2) 0.005(2)
C56 0.037(3) 0.0177(18) 0.020(2) -0.0035(16) -0.003(2) 0.0053(18)
C57 0.039(3) 0.0201(18) 0.017(2) -0.0038(16) 0.004(2) -0.0015(18)
C58 0.025(3) 0.0180(17) 0.024(2) -0.0028(16) 0.006(2) 0.0010(17)
C59 0.034(3) 0.0218(19) 0.026(3) 0.0023(17) 0.008(2) -0.0006(18)
C60 0.029(3) 0.029(2) 0.035(3) -0.0054(19) 0.016(2) -0.0063(19)
C61 0.021(3) 0.0238(19) 0.039(3) -0.0072(19) 0.008(2) -0.0032(17)
C62 0.024(3) 0.0180(18) 0.028(3) -0.0032(16) 0.005(2) -0.0011(17)
C63 0.021(2) 0.0132(16) 0.029(3) -0.0049(16) 0.008(2) -0.0028(16)
C64 0.016(2) 0.0193(17) 0.017(2) -0.0036(15) 0.0006(18) -0.0036(16)
C65 0.020(2) 0.0189(17) 0.021(2) 0.0005(16) -0.0010(19) -0.0012(16)
C66 0.021(2) 0.0260(19) 0.016(2) -0.0043(16) 0.0016(18) -0.0030(16)
C67 0.025(3) 0.0216(18) 0.025(3) -0.0048(17) -0.002(2) 0.0027(17)
C68 0.023(2) 0.0200(18) 0.023(2) 0.0003(16) 0.0003(19) -0.0028(16)
C69 0.035(3) 0.0192(18) 0.029(3) -0.0047(17) -0.001(2) 0.0038(17)
C70 0.046(3) 0.024(2) 0.026(3) 0.0061(18) 0.000(2) 0.0034(19)
C71 0.037(3) 0.026(2) 0.025(3) -0.0022(17) 0.006(2) -0.0037(18)
C72 0.026(3) 0.0200(18) 0.026(3) -0.0008(16) 0.002(2) -0.0036(17)
C73 0.020(2) 0.0196(17) 0.019(2) -0.0031(16) 0.0007(18) -0.0070(16)
C74 0.088(4) 0.026(2) 0.037(3) 0.004(2) 0.004(3) 0.020(2)
C75 0.048(4) 0.034(2) 0.046(3) -0.011(2) -0.009(3) 0.022(2)
C76 0.014(2) 0.0295(19) 0.019(2) -0.0061(17) -0.0025(19) -0.0064(16)
C77 0.028(3) 0.0252(19) 0.018(2) 0.0030(17) -0.002(2) -0.0025(17)
C78 0.029(3) 0.036(2) 0.021(3) 0.0042(18) 0.000(2) -0.0097(19)
C79 0.029(3) 0.047(2) 0.025(3) 0.000(2) 0.013(2) -0.004(2)
C80 0.023(3) 0.032(2) 0.028(3) -0.0058(18) 0.001(2) 0.0002(18)
C81 0.016(2) 0.0307(19) 0.013(2) -0.0028(16) 0.0001(18) -0.0047(17)
C82 0.017(2) 0.0209(18) 0.026(3) -0.0059(17) -0.001(2) -0.0017(16)
C83 0.018(2) 0.0195(17) 0.019(2) -0.0025(16) -0.0012(19) -0.0016(16)
C84 0.024(3) 0.0212(18) 0.031(3) -0.0044(17) 0.004(2) -0.0010(17)
C85 0.029(3) 0.0214(19) 0.033(3) -0.0038(18) -0.002(2) 0.0061(17)
C86 0.037(3) 0.0194(18) 0.030(3) 0.0038(17) -0.005(2) 0.0002(18)
C87 0.025(3) 0.0232(18) 0.021(2) 0.0030(16) 0.0006(19) -0.0006(17)
C88 0.024(3) 0.0245(18) 0.015(2) -0.0032(16) -0.0012(19) 0.0004(17)
C89 0.019(2) 0.0208(17) 0.013(2) 0.0010(15) 0.0019(18) -0.0002(16)
C90 0.017(2) 0.0282(19) 0.021(2) 0.0027(17) 0.0056(19) -0.0029(17)
C91 0.023(3) 0.044(2) 0.022(3) -0.0006(19) 0.002(2) -0.0089(19)
C92 0.027(3) 0.034(2) 0.012(2) 0.0006(17) -0.0018(19) -0.0051(18)
C93 0.019(2) 0.0160(17) 0.019(2) 0.0027(15) 0.0004(19) 0.0020(15)
C94 0.021(2) 0.0166(17) 0.020(2) 0.0044(16) 0.0033(19) 0.0064(16)
C95 0.024(3) 0.0260(19) 0.025(3) 0.0028(17) 0.010(2) -0.0004(17)
C96 0.018(2) 0.034(2) 0.026(3) -0.0054(18) 0.004(2) -0.0071(18)
C97 0.023(3) 0.030(2) 0.018(2) -0.0039(17) -0.001(2) -0.0015(18)
C98 0.023(2) 0.0162(17) 0.019(2) 0.0014(15) 0.0004(19) 0.0000(16)
C99 0.042(3) 0.047(2) 0.028(3) -0.012(2) 0.000(2) -0.008(2)
C100 0.040(3) 0.052(3) 0.024(3) 0.004(2) 0.007(2) -0.005(2)
C101 0.057(4) 0.057(3) 0.032(3) 0.006(2) -0.004(3) -0.008(3)
C102 0.042(4) 0.071(3) 0.038(3) -0.005(3) 0.009(3) 0.002(3)
C103 0.076(3) 0.050(2) 0.065(3) -0.014(2) -0.007(2) -0.005(2)
C104 0.062(3) 0.040(2) 0.051(3) -0.0095(19) -0.009(2) 0.0087(19)
C105 0.049(3) 0.058(3) 0.038(3) -0.015(2) 0.003(2) 0.002(2)
C106 0.040(3) 0.070(3) 0.041(3) -0.018(2) 0.008(2) -0.003(2)
C107 0.079(3) 0.039(2) 0.046(3) -0.0076(17) -0.015(3) 0.014(2)
C108 0.049(3) 0.0308(19) 0.038(3) -0.0089(17) 0.000(2) 0.0077(19)
C109 0.072(3) 0.088(3) 0.079(3) 0.044(2) 0.002(3) -0.013(2)
C110 0.073(3) 0.071(3) 0.072(3) 0.033(2) -0.002(2) -0.025(2)
N1 0.022(2) 0.0154(14) 0.0209(19) -0.0029(13) 0.0056(15) -0.0034(13)
N2 0.0181(19) 0.0184(14) 0.0202(19) -0.0048(13) 0.0004(15) -0.0008(13)
N3 0.026(2) 0.0236(16) 0.042(2) 0.0002(15) -0.0145(18) -0.0067(15)
N4 0.021(2) 0.0261(16) 0.023(2) 0.0042(14) 0.0014(17) 0.0011(14)
N5 0.0195(19) 0.0211(15) 0.0177(19) -0.0044(13) 0.0054(15) -0.0014(13)
N6 0.033(2) 0.0336(18) 0.021(2) -0.0030(15) 0.0035(17) -0.0045(16)
N7 0.030(2) 0.0179(15) 0.0178(19) 0.0010(13) 0.0026(16) 0.0025(14)
N8 0.0183(19) 0.0210(15) 0.0182(19) 0.0016(13) 0.0029(15) 0.0006(13)
N9 0.043(3) 0.0231(16) 0.035(2) 0.0009(15) 0.003(2) 0.0107(16)
N10 0.019(2) 0.0231(15) 0.0175(19) 0.0008(13) 0.0003(16) -0.0049(13)
N11 0.0174(19) 0.0223(15) 0.0151(18) 0.0030(13) 0.0034(15) 0.0008(13)
N12 0.026(2) 0.0353(17) 0.0141(19) 0.0001(14) 0.0067(16) -0.0010(15)
N13 0.057(4) 0.110(4) 0.064(4) -0.011(3) -0.008(3) 0.025(3)
N14 0.064(3) 0.055(2) 0.059(3) -0.0043(18) -0.009(2) 0.0068(18)
N15 0.057(3) 0.097(3) 0.063(3) -0.025(2) 0.000(2) -0.016(2)
N16 0.056(3) 0.0436(19) 0.044(3) 0.0008(15) 0.010(2) 0.0111(19)
N17 0.087(3) 0.069(2) 0.084(3) 0.026(2) -0.001(2) -0.024(2)
O1 0.0248(17) 0.0280(13) 0.0320(18) -0.0154(12) -0.0029(14) 0.0017(12)
O2 0.0188(16) 0.0354(14) 0.0294(18) -0.0142(12) -0.0021(13) 0.0037(12)
O3 0.0233(17) 0.0273(13) 0.0201(16) 0.0007(11) -0.0007(13) -0.0026(11)
O4 0.0254(17) 0.0231(13) 0.0251(17) 0.0001(11) 0.0024(14) 0.0026(12)
O5 0.0223(17) 0.0233(12) 0.0278(17) 0.0002(11) 0.0008(13) 0.0037(11)
O6 0.0204(16) 0.0210(12) 0.0177(15) -0.0029(11) -0.0007(12) -0.0034(11)
O7 0.0229(17) 0.0256(13) 0.0316(18) 0.0080(12) -0.0046(14) 0.0033(12)
O8 0.0203(16) 0.0248(13) 0.0188(16) -0.0051(11) -0.0038(12) -0.0008(11)
O9 0.0187(16) 0.0277(13) 0.0186(16) 0.0025(11) 0.0002(12) -0.0031(11)
O10 0.0222(16) 0.0222(12) 0.0157(15) 0.0001(11) 0.0044(13) -0.0005(11)
O11 0.0229(17) 0.0239(12) 0.0204(16) -0.0031(11) 0.0020(13) -0.0022(11)
O12 0.0185(16) 0.0249(12) 0.0161(15) -0.0002(11) 0.0013(12) 0.0026(11)
O13 0.0232(18) 0.0231(13) 0.0211(18) -0.0039(13) -0.0035(14) -0.0005(11)
O14 0.0159(16) 0.0229(13) 0.0171(17) -0.0003(12) -0.0007(13) -0.0004(11)
S1 0.0195(6) 0.0219(4) 0.0193(6) -0.0033(4) -0.0021(5) 0.0002(4)
S2 0.0203(6) 0.0217(4) 0.0197(6) -0.0016(4) -0.0001(5) 0.0001(4)
S3 0.0187(6) 0.0199(4) 0.0182(6) -0.0003(4) -0.0001(4) -0.0009(4)
S4 0.0199(6) 0.0214(4) 0.0163(6) -0.0012(4) 0.0003(4) -0.0017(4)
Zn1 0.0191(3) 0.0189(2) 0.0222(3) -0.00452(18) -0.0026(2) 0.00076(18)
Zn2 0.0214(3) 0.0210(2) 0.0203(3) -0.00293(18) 0.0005(2) 0.00083(18)
Zn3 0.0179(3) 0.0198(2) 0.0167(3) 0.00026(18) 0.0013(2) -0.00028(18)
Zn4 0.0211(3) 0.0193(2) 0.0196(3) 0.00193(18) -0.0005(2) -0.00025(18)
Zn5 0.0181(3) 0.0262(2) 0.0291(3) -0.0018(2) -0.0014(2) 0.00076(19)

loop_
_atom_type_symbol
_atom_type_description
_atom_type_scat_dispersion_real
_atom_type_scat_dispersion_imag
_atom_type_scat_source
C C 0.0033 0.0016 'International Tables Vol C Tables 4.2.6.8 and 6.1.1.4'
H H 0 0 'International Tables Vol C Tables 4.2.6.8 and 6.1.1.4'
N N 0.0061 0.0033 'International Tables Vol C Tables 4.2.6.8 and 6.1.1.4'
O O 0.0106 0.006 'International Tables Vol C Tables 4.2.6.8 and 6.1.1.4'
S S 0.1246 0.1234 'International Tables Vol C Tables 4.2.6.8 and 6.1.1.4'
Zn Zn 0.2839 1.4301 'International Tables Vol C Tables 4.2.6.8 and 6.1.1.4'

loop_
_geom_angle_atom_site_label_1
_geom_angle_atom_site_label_2
_geom_angle_atom_site_label_3
_geom_angle
O1 C1 C2 119.3(4)
O1 C1 C6 121.1(3)
C2 C1 C6 119.6(3)
C1 C2 C3 120.4(4)
C1 C2 H2 119.8
C3 C2 H2 119.8
C4 C3 C2 120.3(4)
C4 C3 H3 119.8
C2 C3 H3 119.8
C5 C4 C3 119.2(4)
C5 C4 H4 120.4
C3 C4 H4 120.4
C4 C5 C6 122.7(4)
C4 C5 H5 118.7
C6 C5 H5 118.7
C1 C6 C5 117.9(4)
C1 C6 C7 124.7(3)
C5 C6 C7 117.4(4)
N1 C7 C6 128.2(4)
N1 C7 H7 115.9
C6 C7 H7 115.9
C9 C8 C13 120.0(4)
C9 C8 N1 123.5(3)
C13 C8 N1 116.4(3)
C10 C9 C8 120.3(4)
C10 C9 H9 119.8
C8 C9 H9 119.8
C9 C10 C11 120.0(4)
C9 C10 H10 120
C11 C10 H10 120
C10 C11 C12 120.7(4)
C10 C11 H11 119.7
C12 C11 H11 119.7
C11 C12 C13 120.3(4)
C11 C12 H12 119.9
C13 C12 H12 119.9
C12 C13 C8 118.7(3)
C12 C13 N2 125.3(3)
C8 C13 N2 116.0(3)
C15 C14 C23 120.9(3)
C15 C14 S1 120.0(3)
C23 C14 S1 119.2(3)
C14 C15 C16 120.9(4)
C14 C15 H15 119.5
C16 C15 H15 119.5
C17 C16 C15 119.9(4)
C17 C16 H16 120
C15 C16 H16 120
C16 C17 C18 121.0(4)
C16 C17 H17 119.5
C18 C17 H17 119.5
C17 C18 C23 119.8(3)
C17 C18 C19 120.4(4)
C23 C18 C19 119.8(4)
C20 C19 N3 122.9(3)
C20 C19 C18 118.7(4)
N3 C19 C18 118.3(4)
C19 C20 C21 121.3(4)
C19 C20 H20 119.3
C21 C20 H20 119.3
C22 C21 C20 120.6(4)
C22 C21 H21 119.7
C20 C21 H21 119.7
C21 C22 C23 120.3(4)
C21 C22 H22 119.9
C23 C22 H22 119.9
C22 C23 C18 119.2(3)
C22 C23 C14 123.3(3)
C18 C23 C14 117.5(4)
N3 C24 H24A 109.5
N3 C24 H24B 109.5
H24A C24 H24B 109.5
N3 C24 H24C 109.5
H24A C24 H24C 109.5
H24B C24 H24C 109.5
N3 C25 H25A 109.5
N3 C25 H25B 109.5
H25A C25 H25B 109.5
N3 C25 H25C 109.5
H25A C25 H25C 109.5
H25B C25 H25C 109.5
O4 C26 C27 120.8(3)
O4 C26 C31 121.5(3)
C27 C26 C31 117.7(4)
C28 C27 C26 121.4(4)
C28 C27 H27 119.3
C26 C27 H27 119.3
C27 C28 C29 121.0(4)
C27 C28 H28 119.5
C29 C28 H28 119.5
C30 C29 C28 118.2(4)
C30 C29 H29 120.9
C28 C29 H29 120.9
C29 C30 C31 122.8(4)
C29 C30 H30 118.6
C31 C30 H30 118.6
C30 C31 C26 118.9(4)
C30 C31 C32 117.0(4)
C26 C31 C32 124.0(4)
N4 C32 C31 126.9(4)
N4 C32 H32 116.6
C31 C32 H32 116.6
C34 C33 C38 119.7(4)
C34 C33 N4 123.9(4)
C38 C33 N4 116.2(3)
C35 C34 C33 120.5(4)
C35 C34 H34 119.8
C33 C34 H34 119.8
C36 C35 C34 119.9(4)
C36 C35 H35 120.1
C34 C35 H35 120.1
C35 C36 C37 120.4(4)
C35 C36 H36 119.8
C37 C36 H36 119.8
C36 C37 C38 120.8(4)
C36 C37 H37 119.6
C38 C37 H37 119.6
C37 C38 C33 118.3(3)
C37 C38 N5 126.3(4)
C33 C38 N5 115.4(3)
C40 C39 C48 120.4(4)
C40 C39 S2 117.0(3)
C48 C39 S2 122.6(3)
C39 C40 C41 120.8(4)
C39 C40 H40 119.6
C41 C40 H40 119.6
C42 C41 C40 120.5(4)
C42 C41 H41 119.8
C40 C41 H41 119.8
C41 C42 C43 120.9(4)
C41 C42 H42 119.6
C43 C42 H42 119.6
C42 C43 C48 119.7(4)
C42 C43 C44 120.4(4)
C48 C43 C44 119.8(4)
C45 C44 N6 123.7(4)
C45 C44 C43 118.7(4)
N6 C44 C43 117.5(4)
C44 C45 C46 120.8(4)
C44 C45 H45 119.6
C46 C45 H45 119.6
C47 C46 C45 122.2(4)
C47 C46 H46 118.9
C45 C46 H46 118.9
C46 C47 C48 119.1(4)
C46 C47 H47 120.5
C48 C47 H47 120.5
C43 C48 C47 118.8(4)
C43 C48 C39 117.5(4)
C47 C48 C39 123.7(4)
N6 C49 H49A 109.5
N6 C49 H49B 109.5
H49A C49 H49B 109.5
N6 C49 H49C 109.5
H49A C49 H49C 109.5
H49B C49 H49C 109.5
N6 C50 H50A 109.5
N6 C50 H50B 109.5
H50A C50 H50B 109.5
N6 C50 H50C 109.5
H50A C50 H50C 109.5
H50B C50 H50C 109.5
O7 C51 C52 119.4(4)
O7 C51 C56 121.2(4)
C52 C51 C56 119.4(4)
C53 C52 C51 121.4(4)
C53 C52 H52 119.3
C51 C52 H52 119.3
C54 C53 C52 119.8(4)
C54 C53 H53 120.1
C52 C53 H53 120.1
C55 C54 C53 118.9(4)
C55 C54 H54 120.6
C53 C54 H54 120.6
C54 C55 C56 123.4(4)
C54 C55 H55 118.3
C56 C55 H55 118.3
C51 C56 C55 117.2(4)
C51 C56 C57 125.8(3)
C55 C56 C57 116.9(4)
N7 C57 C56 126.4(4)
N7 C57 H57 116.8
C56 C57 H57 116.8
C59 C58 C63 120.2(4)
C59 C58 N7 123.6(4)
C63 C58 N7 116.2(3)
C60 C59 C58 120.2(4)
C60 C59 H59 119.9
C58 C59 H59 119.9
C61 C60 C59 119.8(4)
C61 C60 H60 120.1
C59 C60 H60 120.1
C60 C61 C62 120.5(4)
C60 C61 H61 119.8
C62 C61 H61 119.8
C61 C62 C63 121.1(4)
C61 C62 H62 119.4
C63 C62 H62 119.4
C62 C63 C58 118.3(4)
C62 C63 N8 126.3(3)
C58 C63 N8 115.4(3)
C65 C64 C73 121.7(3)
C65 C64 S3 118.5(3)
C73 C64 S3 119.8(3)
C64 C65 C66 120.3(3)
C64 C65 H65 119.8
C66 C65 H65 119.8
C67 C66 C65 119.8(4)
C67 C66 H66 120.1
C65 C66 H66 120.1
C66 C67 C68 121.5(3)
C66 C67 H67 119.3
C68 C67 H67 119.3
C67 C68 C73 119.4(3)
C67 C68 C69 121.0(3)
C73 C68 C69 119.6(4)
C70 C69 N9 123.9(3)
C70 C69 C68 119.0(3)
N9 C69 C68 117.0(4)
C69 C70 C71 121.5(4)
C69 C70 H70 119.2
C71 C70 H70 119.2
C72 C71 C70 120.4(4)
C72 C71 H71 119.8
C70 C71 H71 119.8
C71 C72 C73 120.8(4)
C71 C72 H72 119.6
C73 C72 H72 119.6
C72 C73 C68 118.7(3)
C72 C73 C64 124.1(3)
C68 C73 C64 117.2(3)
N9 C74 H74A 109.5
N9 C74 H74B 109.5
H74A C74 H74B 109.5
N9 C74 H74C 109.5
H74A C74 H74C 109.5
H74B C74 H74C 109.5
N9 C75 H75A 109.5
N9 C75 H75B 109.5
H75A C75 H75B 109.5
N9 C75 H75C 109.5
H75A C75 H75C 109.5
H75B C75 H75C 109.5
O10 C76 C77 120.3(3)
O10 C76 C81 121.3(3)
C77 C76 C81 118.4(4)
C78 C77 C76 121.8(4)
C78 C77 H77 119.1
C76 C77 H77 119.1
C77 C78 C79 120.5(4)
C77 C78 H78 119.7
C79 C78 H78 119.7
C80 C79 C78 118.9(4)
C80 C79 H79 120.5
C78 C79 H79 120.5
C79 C80 C81 121.8(4)
C79 C80 H80 119.1
C81 C80 H80 119.1
C80 C81 C76 118.5(3)
C80 C81 C82 116.9(3)
C76 C81 C82 124.6(4)
N10 C82 C81 126.1(3)
N10 C82 H82 116.9
C81 C82 H82 116.9
C84 C83 C88 120.1(3)
C84 C83 N10 124.4(4)
C88 C83 N10 115.4(3)
C85 C84 C83 121.2(4)
C85 C84 H84 119.4
C83 C84 H84 119.4
C84 C85 C86 119.1(4)
C84 C85 H85 120.4
C86 C85 H85 120.4
C85 C86 C87 121.0(4)
C85 C86 H86 119.5
C87 C86 H86 119.5
C86 C87 C88 120.3(4)
C86 C87 H87 119.8
C88 C87 H87 119.8
C87 C88 C83 118.2(3)
C87 C88 N11 125.4(4)
C83 C88 N11 116.4(3)
C90 C89 C98 121.5(3)
C90 C89 S4 117.2(3)
C98 C89 S4 121.3(3)
C89 C90 C91 120.4(4)
C89 C90 H90 119.8
C91 C90 H90 119.8
C92 C91 C90 120.3(4)
C92 C91 H91 119.8
C90 C91 H91 119.8
C91 C92 C93 121.5(4)
C91 C92 H92 119.2
C93 C92 H92 119.2
C92 C93 C98 119.4(4)
C92 C93 C94 121.5(3)
C98 C93 C94 119.0(3)
C95 C94 N12 123.5(4)
C95 C94 C93 119.0(4)
N12 C94 C93 117.5(3)
C94 C95 C96 120.8(4)
C94 C95 H95 119.6
C96 C95 H95 119.6
C97 C96 C95 122.2(4)
C97 C96 H96 118.9
C95 C96 H96 118.9
C96 C97 C98 119.5(4)
C96 C97 H97 120.2
C98 C97 H97 120.2
C97 C98 C93 119.2(4)
C97 C98 C89 124.0(3)
C93 C98 C89 116.8(3)
N12 C99 H99A 109.5
N12 C99 H99B 109.5
H99A C99 H99B 109.5
N12 C99 H99C 109.5
H99A C99 H99C 109.5
H99B C99 H99C 109.5
N12 C100 H10A 109.5
N12 C100 H10B 109.5
H10A C100 H10B 109.5
N12 C100 H10C 109.5
H10A C100 H10C 109.5
H10B C100 H10C 109.5
C102 C101 H10D 109.5
C102 C101 H10E 109.5
H10D C101 H10E 109.5
C102 C101 H10F 109.5
H10D C101 H10F 109.5
H10E C101 H10F 109.5
N13 C102 C101 177.7(6)
C104 C103 H10G 109.5
C104 C103 H10H 109.5
H10G C103 H10H 109.5
C104 C103 H10I 109.5
H10G C103 H10I 109.5
H10H C103 H10I 109.5
N14 C104 C103 178.9(6)
C106 C105 H10J 109.5
C106 C105 H10K 109.5
H10J C105 H10K 109.5
C106 C105 H10L 109.5
H10J C105 H10L 109.5
H10K C105 H10L 109.5
N15 C106 C105 178.3(6)
C108 C107 H10M 109.5
C108 C107 H10N 109.5
H10M C107 H10N 109.5
C108 C107 H10O 109.5
H10M C107 H10O 109.5
H10N C107 H10O 109.5
N16 C108 C107 178.9(5)
C110 C109 H10P 109.5
C110 C109 H10Q 109.5
H10P C109 H10Q 109.5
C110 C109 H10R 109.5
H10P C109 H10R 109.5
H10Q C109 H10R 109.5
N17 C110 C109 176.1(6)
C7 N1 C8 122.4(3)
C7 N1 Zn1 126.0(3)
C8 N1 Zn1 111.5(2)
C13 N2 S1 121.8(2)
C13 N2 Zn1 112.3(2)
S1 N2 Zn1 125.55(17)
C19 N3 C25 115.8(3)
C19 N3 C24 112.7(3)
C25 N3 C24 110.6(3)
C32 N4 C33 118.9(3)
C32 N4 Zn2 126.5(3)
C33 N4 Zn2 113.7(3)
C38 N5 S2 120.0(2)
C38 N5 Zn2 113.5(2)
S2 N5 Zn2 126.34(16)
C44 N6 C49 115.9(3)
C44 N6 C50 113.7(3)
C49 N6 C50 110.1(3)
C57 N7 C58 122.9(3)
C57 N7 Zn4 126.7(3)
C58 N7 Zn4 110.4(2)
C63 N8 S3 122.0(3)
C63 N8 Zn4 110.7(2)
S3 N8 Zn4 124.86(16)
C69 N9 C75 114.1(3)
C69 N9 C74 115.2(3)
C75 N9 C74 111.0(3)
C82 N10 C83 121.6(3)
C82 N10 Zn3 123.9(2)
C83 N10 Zn3 113.7(2)
C88 N11 S4 121.5(2)
C88 N11 Zn3 113.3(2)
S4 N11 Zn3 124.25(16)
C94 N12 C100 115.0(3)
C94 N12 C99 114.2(3)
C100 N12 C99 109.3(3)
C1 O1 Zn5 130.5(2)
C1 O1 Zn1 129.1(2)
Zn5 O1 Zn1 99.98(10)
C26 O4 Zn1 127.8(2)
C26 O4 Zn2 128.6(2)
Zn1 O4 Zn2 99.94(12)
S2 O6 Zn3 126.42(14)
C51 O7 Zn5 132.2(3)
C51 O7 Zn4 128.9(3)
Zn5 O7 Zn4 98.93(10)
C76 O10 Zn4 132.1(2)
C76 O10 Zn3 125.2(2)
Zn4 O10 Zn3 102.64(11)
S4 O12 Zn2 127.96(14)
Zn5 O13 Zn2 118.29(14)
Zn5 O13 Zn1 98.35(11)
Zn2 O13 Zn1 97.94(13)
Zn5 O13 H13O 122(3)
Zn2 O13 H13O 105(3)
Zn1 O13 H13O 112(3)
Zn5 O14 Zn3 117.23(13)
Zn5 O14 Zn4 97.44(11)
Zn3 O14 Zn4 98.59(12)
Zn5 O14 H14O 123(3)
Zn3 O14 H14O 107(3)
Zn4 O14 H14O 111(3)
O3 S1 O2 115.54(17)
O3 S1 N2 112.86(15)
O2 S1 N2 107.25(16)
O3 S1 C14 106.96(16)
O2 S1 C14 105.95(16)
N2 S1 C14 107.82(17)
O5 S2 O6 114.90(15)
O5 S2 N5 113.62(15)
O6 S2 N5 105.53(15)
O5 S2 C39 108.31(16)
O6 S2 C39 106.22(15)
N5 S2 C39 107.82(18)
O8 S3 O9 114.90(15)
O8 S3 N8 113.62(15)
O9 S3 N8 107.18(15)
O8 S3 C64 106.87(16)
O9 S3 C64 106.81(15)
N8 S3 C64 106.99(16)
O11 S4 O12 114.38(15)
O11 S4 N11 113.59(15)
O12 S4 N11 106.35(15)
O11 S4 C89 108.48(15)
O12 S4 C89 104.63(15)
N11 S4 C89 108.94(17)
O4 Zn1 N2 106.88(11)
O4 Zn1 N1 122.10(11)
N2 Zn1 N1 81.12(12)
O4 Zn1 O1 101.56(10)
N2 Zn1 O1 151.17(11)
N1 Zn1 O1 87.87(11)
O4 Zn1 O13 80.41(11)
N2 Zn1 O13 102.88(12)
N1 Zn1 O13 155.41(11)
O1 Zn1 O13 77.05(10)
O4 Zn1 Zn5 94.86(8)
N2 Zn1 Zn5 131.98(9)
N1 Zn1 Zn5 122.29(9)
O1 Zn1 Zn5 38.70(7)
O13 Zn1 Zn5 38.67(7)
O4 Zn1 Zn2 41.43(8)
N2 Zn1 Zn2 103.31(7)
N1 Zn1 Zn2 163.52(8)
O1 Zn1 Zn2 94.78(7)
O13 Zn1 Zn2 39.79(7)
Zn5 Zn1 Zn2 66.523(14)
O13 Zn2 N4 140.79(12)
O13 Zn2 O12 95.73(10)
N4 Zn2 O12 121.20(11)
O13 Zn2 N5 106.77(12)
N4 Zn2 N5 80.51(12)
O12 Zn2 N5 100.95(11)
O13 Zn2 O4 80.09(10)
N4 Zn2 O4 85.72(11)
O12 Zn2 O4 91.65(10)
N5 Zn2 O4 164.80(11)
O13 Zn2 Zn1 42.27(8)
N4 Zn2 Zn1 111.61(9)
O12 Zn2 Zn1 100.95(6)
N5 Zn2 Zn1 143.63(8)
O4 Zn2 Zn1 38.62(7)
O14 Zn3 N10 146.25(11)
O14 Zn3 O10 79.29(10)
N10 Zn3 O10 87.90(11)
O14 Zn3 N11 102.43(11)
N10 Zn3 N11 81.02(12)
O10 Zn3 N11 162.21(11)
O14 Zn3 O6 100.75(10)
N10 Zn3 O6 110.84(11)
O10 Zn3 O6 91.80(10)
N11 Zn3 O6 105.11(11)
O14 Zn3 Zn4 41.59(8)
N10 Zn3 Zn4 117.07(8)
O10 Zn3 Zn4 38.07(7)
N11 Zn3 Zn4 138.68(8)
O6 Zn3 Zn4 102.10(6)
O10 Zn4 N8 108.80(11)
O10 Zn4 N7 115.48(11)
N8 Zn4 N7 81.00(12)
O10 Zn4 O7 105.49(10)
N8 Zn4 O7 145.31(11)
N7 Zn4 O7 89.02(11)
O10 Zn4 O14 78.73(10)
N8 Zn4 O14 103.12(11)
N7 Zn4 O14 163.44(11)
O7 Zn4 O14 78.49(10)
O10 Zn4 Zn5 94.88(7)
N8 Zn4 Zn5 130.54(9)
N7 Zn4 Zn5 127.05(9)
O7 Zn4 Zn5 39.58(7)
O14 Zn4 Zn5 39.04(7)
O10 Zn4 Zn3 39.29(7)
N8 Zn4 Zn3 106.65(7)
N7 Zn4 Zn3 154.70(8)
O7 Zn4 Zn3 96.50(7)
O14 Zn4 Zn3 39.82(7)
Zn5 Zn4 Zn3 66.397(14)
O14 Zn5 O13 126.68(10)
O14 Zn5 O1 125.65(11)
O13 Zn5 O1 83.95(11)
O14 Zn5 O7 84.86(11)
O13 Zn5 O7 122.26(12)
O1 Zn5 O7 118.10(10)
O14 Zn5 Zn4 43.52(8)
O13 Zn5 Zn4 142.72(9)
O1 Zn5 Zn4 132.65(7)
O7 Zn5 Zn4 41.49(7)
O14 Zn5 Zn1 146.80(8)
O13 Zn5 Zn1 42.98(8)
O1 Zn5 Zn1 41.33(7)
O7 Zn5 Zn1 128.18(7)
Zn4 Zn5 Zn1 168.238(18)

loop_
_geom_bond_atom_site_label_1
_geom_bond_atom_site_label_2
_geom_bond_distance
C1 O1 1.347(4)
C1 C2 1.396(5)
C1 C6 1.404(5)
C2 C3 1.399(5)
C2 H2 0.95
C3 C4 1.380(6)
C3 H3 0.95
C4 C5 1.362(5)
C4 H4 0.95
C5 C6 1.409(5)
C5 H5 0.95
C6 C7 1.438(5)
C7 N1 1.285(4)
C7 H7 0.95
C8 C9 1.395(5)
C8 C13 1.405(5)
C8 N1 1.423(5)
C9 C10 1.378(5)
C9 H9 0.95
C10 C11 1.381(5)
C10 H10 0.95
C11 C12 1.384(5)
C11 H11 0.95
C12 C13 1.401(5)
C12 H12 0.95
C13 N2 1.420(4)
C14 C15 1.360(5)
C14 C23 1.445(5)
C14 S1 1.789(4)
C15 C16 1.409(5)
C15 H15 0.95
C16 C17 1.367(5)
C16 H16 0.95
C17 C18 1.415(6)
C17 H17 0.95
C18 C23 1.421(5)
C18 C19 1.437(5)
C19 C20 1.366(6)
C19 N3 1.421(5)
C20 C21 1.415(5)
C20 H20 0.95
C21 C22 1.369(5)
C21 H21 0.95
C22 C23 1.408(5)
C22 H22 0.95
C24 N3 1.473(5)
C24 H24A 0.98
C24 H24B 0.98
C24 H24C 0.98
C25 N3 1.452(5)
C25 H25A 0.98
C25 H25B 0.98
C25 H25C 0.98
C26 O4 1.329(4)
C26 C27 1.409(5)
C26 C31 1.417(5)
C27 C28 1.369(6)
C27 H27 0.95
C28 C29 1.399(6)
C28 H28 0.95
C29 C30 1.363(5)
C29 H29 0.95
C30 C31 1.399(5)
C30 H30 0.95
C31 C32 1.434(5)
C32 N4 1.308(5)
C32 H32 0.95
C33 C34 1.389(5)
C33 C38 1.405(5)
C33 N4 1.425(4)
C34 C35 1.378(5)
C34 H34 0.95
C35 C36 1.369(6)
C35 H35 0.95
C36 C37 1.384(5)
C36 H36 0.95
C37 C38 1.390(5)
C37 H37 0.95
C38 N5 1.417(4)
C39 C40 1.374(5)
C39 C48 1.443(5)
C39 S2 1.771(4)
C40 C41 1.397(5)
C40 H40 0.95
C41 C42 1.364(5)
C41 H41 0.95
C42 C43 1.412(5)
C42 H42 0.95
C43 C48 1.422(5)
C43 C44 1.436(5)
C44 C45 1.372(5)
C44 N6 1.425(5)
C45 C46 1.390(5)
C45 H45 0.95
C46 C47 1.371(5)
C46 H46 0.95
C47 C48 1.427(5)
C47 H47 0.95
C49 N6 1.455(5)
C49 H49A 0.98
C49 H49B 0.98
C49 H49C 0.98
C50 N6 1.459(4)
C50 H50A 0.98
C50 H50B 0.98
C50 H50C 0.98
C51 O7 1.354(4)
C51 C52 1.395(5)
C51 C56 1.409(5)
C52 C53 1.393(5)
C52 H52 0.95
C53 C54 1.390(6)
C53 H53 0.95
C54 C55 1.362(6)
C54 H54 0.95
C55 C56 1.414(5)
C55 H55 0.95
C56 C57 1.443(5)
C57 N7 1.287(4)
C57 H57 0.95
C58 C59 1.400(5)
C58 C63 1.403(5)
C58 N7 1.423(5)
C59 C60 1.380(5)
C59 H59 0.95
C60 C61 1.378(5)
C60 H60 0.95
C61 C62 1.382(5)
C61 H61 0.95
C62 C63 1.390(5)
C62 H62 0.95
C63 N8 1.422(4)
C64 C65 1.360(5)
C64 C73 1.432(5)
C64 S3 1.792(3)
C65 C66 1.415(5)
C65 H65 0.95
C66 C67 1.356(5)
C66 H66 0.95
C67 C68 1.418(5)
C67 H67 0.95
C68 C73 1.422(5)
C68 C69 1.443(5)
C69 C70 1.364(5)
C69 N9 1.415(5)
C70 C71 1.403(5)
C70 H70 0.95
C71 C72 1.373(5)
C71 H71 0.95
C72 C73 1.411(5)
C72 H72 0.95
C74 N9 1.475(5)
C74 H74A 0.98
C74 H74B 0.98
C74 H74C 0.98
C75 N9 1.460(5)
C75 H75A 0.98
C75 H75B 0.98
C75 H75C 0.98
C76 O10 1.331(4)
C76 C77 1.388(5)
C76 C81 1.426(5)
C77 C78 1.372(5)
C77 H77 0.95
C78 C79 1.391(5)
C78 H78 0.95
C79 C80 1.377(5)
C79 H79 0.95
C80 C81 1.403(5)
C80 H80 0.95
C81 C82 1.450(5)
C82 N10 1.302(5)
C82 H82 0.95
C83 C84 1.386(5)
C83 C88 1.410(5)
C83 N10 1.420(4)
C84 C85 1.376(5)
C84 H84 0.95
C85 C86 1.383(6)
C85 H85 0.95
C86 C87 1.387(5)
C86 H86 0.95
C87 C88 1.400(5)
C87 H87 0.95
C88 N11 1.415(4)
C89 C90 1.370(5)
C89 C98 1.437(5)
C89 S4 1.779(4)
C90 C91 1.392(5)
C90 H90 0.95
C91 C92 1.364(5)
C91 H91 0.95
C92 C93 1.406(5)
C92 H92 0.95
C93 C98 1.435(5)
C93 C94 1.440(5)
C94 C95 1.368(5)
C94 N12 1.419(5)
C95 C96 1.400(5)
C95 H95 0.95
C96 C97 1.360(5)
C96 H96 0.95
C97 C98 1.414(5)
C97 H97 0.95
C99 N12 1.475(4)
C99 H99A 0.98
C99 H99B 0.98
C99 H99C 0.98
C100 N12 1.457(5)
C100 H10A 0.98
C100 H10B 0.98
C100 H10C 0.98
C101 C102 1.447(6)
C101 H10D 0.98
C101 H10E 0.98
C101 H10F 0.98
C102 N13 1.131(6)
C103 C104 1.430(7)
C103 H10G 0.98
C103 H10H 0.98
C103 H10I 0.98
C104 N14 1.153(6)
C105 C106 1.413(6)
C105 H10J 0.98
C105 H10K 0.98
C105 H10L 0.98
C106 N15 1.140(5)
C107 C108 1.444(6)
C107 H10M 0.98
C107 H10N 0.98
C107 H10O 0.98
C108 N16 1.131(5)
C109 C110 1.434(8)
C109 H10P 0.98
C109 H10Q 0.98
C109 H10R 0.98
C110 N17 1.162(7)
N1 Zn1 2.050(3)
N2 S1 1.592(3)
N2 Zn1 2.041(3)
N4 Zn2 2.029(3)
N5 S2 1.582(3)
N5 Zn2 2.065(3)
N7 Zn4 2.037(3)
N8 S3 1.591(3)
N8 Zn4 2.031(3)
N10 Zn3 2.036(3)
N11 S4 1.576(3)
N11 Zn3 2.042(3)
O1 Zn5 1.951(3)
O1 Zn1 2.061(3)
O2 S1 1.450(3)
O3 S1 1.439(3)
O4 Zn1 1.976(2)
O4 Zn2 2.095(3)
O5 S2 1.442(2)
O6 S2 1.469(2)
O6 Zn3 2.056(2)
O7 Zn5 1.959(3)
O7 Zn4 2.037(3)
O8 S3 1.442(2)
O9 S3 1.449(3)
O10 Zn4 1.986(2)
O10 Zn3 2.039(2)
O11 S4 1.433(2)
O12 S4 1.476(2)
O12 Zn2 2.034(2)
O13 Zn5 1.941(3)
O13 Zn2 2.015(3)
O13 Zn1 2.118(3)
O13 H13O 0.77(4)
O14 Zn5 1.930(3)
O14 Zn3 2.035(2)
O14 Zn4 2.109(3)
O14 H14O 0.784(19)
Zn1 Zn5 3.0736(6)
Zn1 Zn2 3.1185(5)
Zn3 Zn4 3.1421(5)
Zn4 Zn5 3.0377(7)

loop_
_geom_hbond_atom_site_label_D
_geom_hbond_atom_site_label_H
_geom_hbond_atom_site_label_A
_geom_hbond_distance_DH
_geom_hbond_distance_HA
_geom_hbond_distance_DA
_geom_hbond_angle_DHA
O13 H13O O2 0.77(4) 2.08(4) 2.659(4) 133(4)
O14 H14O O9 0.784(19) 2.03(3) 2.696(4) 143(4)

loop_
_geom_torsion_atom_site_label_1
_geom_torsion_atom_site_label_2
_geom_torsion_atom_site_label_3
_geom_torsion_atom_site_label_4
_geom_torsion
O1 C1 C2 C3 -178.0(3)
C6 C1 C2 C3 1.3(6)
C1 C2 C3 C4 0.1(6)
C2 C3 C4 C5 -0.9(6)
C3 C4 C5 C6 0.4(6)
O1 C1 C6 C5 177.5(3)
C2 C1 C6 C5 -1.7(5)
O1 C1 C6 C7 0.2(6)
C2 C1 C6 C7 -179.1(4)
C4 C5 C6 C1 1.0(6)
C4 C5 C6 C7 178.5(4)
C1 C6 C7 N1 -11.3(6)
C5 C6 C7 N1 171.3(4)
C13 C8 C9 C10 0.1(5)
N1 C8 C9 C10 179.7(3)
C8 C9 C10 C11 -0.9(6)
C9 C10 C11 C12 1.0(6)
C10 C11 C12 C13 -0.4(6)
C11 C12 C13 C8 -0.4(5)
C11 C12 C13 N2 -177.5(3)
C9 C8 C13 C12 0.5(5)
N1 C8 C13 C12 -179.1(3)
C9 C8 C13 N2 177.9(3)
N1 C8 C13 N2 -1.7(5)
C23 C14 C15 C16 1.8(6)
S1 C14 C15 C16 -176.0(3)
C14 C15 C16 C17 -1.5(6)
C15 C16 C17 C18 -0.2(6)
C16 C17 C18 C23 1.5(6)
C16 C17 C18 C19 178.5(4)
C17 C18 C19 C20 -174.4(4)
C23 C18 C19 C20 2.6(6)
C17 C18 C19 N3 3.5(5)
C23 C18 C19 N3 -179.5(3)
N3 C19 C20 C21 178.8(4)
C18 C19 C20 C21 -3.4(6)
C19 C20 C21 C22 0.5(6)
C20 C21 C22 C23 3.2(6)
C21 C22 C23 C18 -3.9(6)
C21 C22 C23 C14 175.3(4)
C17 C18 C23 C22 178.0(3)
C19 C18 C23 C22 0.9(5)
C17 C18 C23 C14 -1.2(5)
C19 C18 C23 C14 -178.2(3)
C15 C14 C23 C22 -179.6(4)
S1 C14 C23 C22 -1.7(5)
C15 C14 C23 C18 -0.4(5)
S1 C14 C23 C18 177.4(3)
O4 C26 C27 C28 178.8(4)
C31 C26 C27 C28 -1.7(6)
C26 C27 C28 C29 1.4(6)
C27 C28 C29 C30 -0.7(6)
C28 C29 C30 C31 0.4(6)
C29 C30 C31 C26 -0.7(6)
C29 C30 C31 C32 175.6(4)
O4 C26 C31 C30 -179.1(3)
C27 C26 C31 C30 1.4(5)
O4 C26 C31 C32 4.8(6)
C27 C26 C31 C32 -174.7(4)
C30 C31 C32 N4 178.3(4)
C26 C31 C32 N4 -5.5(6)
C38 C33 C34 C35 -6.1(6)
N4 C33 C34 C35 178.8(3)
C33 C34 C35 C36 0.4(6)
C34 C35 C36 C37 3.3(6)
C35 C36 C37 C38 -1.3(6)
C36 C37 C38 C33 -4.3(6)
C36 C37 C38 N5 173.0(4)
C34 C33 C38 C37 7.9(5)
N4 C33 C38 C37 -176.6(3)
C34 C33 C38 N5 -169.7(3)
N4 C33 C38 N5 5.8(5)
C48 C39 C40 C41 -2.6(5)
S2 C39 C40 C41 176.4(3)
C39 C40 C41 C42 2.9(5)
C40 C41 C42 C43 1.5(5)
C41 C42 C43 C48 -6.1(5)
C41 C42 C43 C44 177.6(3)
C42 C43 C44 C45 168.0(3)
C48 C43 C44 C45 -8.4(5)
C42 C43 C44 N6 -8.5(5)
C48 C43 C44 N6 175.1(3)
N6 C44 C45 C46 -176.5(3)
C43 C44 C45 C46 7.1(5)
C44 C45 C46 C47 -0.4(6)
C45 C46 C47 C48 -5.2(5)
C42 C43 C48 C47 -173.4(3)
C44 C43 C48 C47 3.0(5)
C42 C43 C48 C39 6.1(5)
C44 C43 C48 C39 -177.5(3)
C46 C47 C48 C43 3.7(5)
C46 C47 C48 C39 -175.8(3)
C40 C39 C48 C43 -1.9(5)
S2 C39 C48 C43 179.2(2)
C40 C39 C48 C47 177.6(3)
S2 C39 C48 C47 -1.3(5)
O7 C51 C52 C53 -179.7(3)
C56 C51 C52 C53 -0.4(6)
C51 C52 C53 C54 0.4(6)
C52 C53 C54 C55 0.4(6)
C53 C54 C55 C56 -1.2(6)
O7 C51 C56 C55 178.9(3)
C52 C51 C56 C55 -0.4(5)
O7 C51 C56 C57 4.4(6)
C52 C51 C56 C57 -175.0(3)
C54 C55 C56 C51 1.3(6)
C54 C55 C56 C57 176.3(4)
C51 C56 C57 N7 -10.3(6)
C55 C56 C57 N7 175.2(4)
C63 C58 C59 C60 0.5(5)
N7 C58 C59 C60 177.8(3)
C58 C59 C60 C61 -1.2(6)
C59 C60 C61 C62 0.4(6)
C60 C61 C62 C63 1.1(5)
C61 C62 C63 C58 -1.7(5)
C61 C62 C63 N8 -179.9(3)
C59 C58 C63 C62 0.9(5)
N7 C58 C63 C62 -176.6(3)
C59 C58 C63 N8 179.3(3)
N7 C58 C63 N8 1.8(5)
C73 C64 C65 C66 0.7(5)
S3 C64 C65 C66 -179.3(3)
C64 C65 C66 C67 -0.4(5)
C65 C66 C67 C68 1.4(6)
C66 C67 C68 C73 -2.6(6)
C66 C67 C68 C69 179.3(4)
C67 C68 C69 C70 175.3(4)
C73 C68 C69 C70 -2.8(6)
C67 C68 C69 N9 -2.1(6)
C73 C68 C69 N9 179.7(3)
N9 C69 C70 C71 179.4(4)
C68 C69 C70 C71 2.1(6)
C69 C70 C71 C72 -0.9(6)
C70 C71 C72 C73 0.3(6)
C71 C72 C73 C68 -1.0(5)
C71 C72 C73 C64 -179.5(4)
C67 C68 C73 C72 -175.9(3)
C69 C68 C73 C72 2.2(5)
C67 C68 C73 C64 2.7(5)
C69 C68 C73 C64 -179.1(3)
C65 C64 C73 C72 176.7(4)
S3 C64 C73 C72 -3.2(5)
C65 C64 C73 C68 -1.9(5)
S3 C64 C73 C68 178.2(3)
O10 C76 C77 C78 179.8(3)
C81 C76 C77 C78 0.7(6)
C76 C77 C78 C79 0.7(6)
C77 C78 C79 C80 -0.7(6)
C78 C79 C80 C81 -0.7(6)
C79 C80 C81 C76 2.0(6)
C79 C80 C81 C82 -179.7(4)
O10 C76 C81 C80 178.9(3)
C77 C76 C81 C80 -2.0(5)
O10 C76 C81 C82 0.8(5)
C77 C76 C81 C82 179.9(3)
C80 C81 C82 N10 173.1(4)
C76 C81 C82 N10 -8.7(6)
C88 C83 C84 C85 -2.4(5)
N10 C83 C84 C85 -179.6(3)
C83 C84 C85 C86 0.5(6)
C84 C85 C86 C87 0.9(6)
C85 C86 C87 C88 -0.4(6)
C86 C87 C88 C83 -1.4(5)
C86 C87 C88 N11 178.2(3)
C84 C83 C88 C87 2.8(5)
N10 C83 C88 C87 -179.7(3)
C84 C83 C88 N11 -176.8(3)
N10 C83 C88 N11 0.6(5)
C98 C89 C90 C91 -2.2(5)
S4 C89 C90 C91 178.5(3)
C89 C90 C91 C92 1.3(6)
C90 C91 C92 C93 1.6(6)
C91 C92 C93 C98 -3.5(5)
C91 C92 C93 C94 178.9(3)
C92 C93 C94 C95 172.0(3)
C98 C93 C94 C95 -5.6(5)
C92 C93 C94 N12 -4.8(5)
C98 C93 C94 N12 177.6(3)
N12 C94 C95 C96 -177.3(3)
C93 C94 C95 C96 6.0(5)
C94 C95 C96 C97 -1.8(6)
C95 C96 C97 C98 -2.9(5)
C96 C97 C98 C93 3.1(5)
C96 C97 C98 C89 -175.9(3)
C92 C93 C98 C97 -176.6(3)
C94 C93 C98 C97 1.1(5)
C92 C93 C98 C89 2.5(5)
C94 C93 C98 C89 -179.8(3)
C90 C89 C98 C97 179.4(3)
S4 C89 C98 C97 -1.4(5)
C90 C89 C98 C93 0.3(5)
S4 C89 C98 C93 179.5(2)
C6 C7 N1 C8 178.7(4)
C6 C7 N1 Zn1 3.5(6)
C9 C8 N1 C7 17.5(5)
C13 C8 N1 C7 -162.9(3)
C9 C8 N1 Zn1 -166.7(3)
C13 C8 N1 Zn1 12.9(4)
C12 C13 N2 S1 -6.6(5)
C8 C13 N2 S1 176.2(2)
C12 C13 N2 Zn1 166.8(3)
C8 C13 N2 Zn1 -10.4(4)
C20 C19 N3 C25 24.4(5)
C18 C19 N3 C25 -153.4(4)
C20 C19 N3 C24 -104.3(5)
C18 C19 N3 C24 77.9(4)
C31 C32 N4 C33 176.2(4)
C31 C32 N4 Zn2 -15.6(6)
C34 C33 N4 C32 -24.3(5)
C38 C33 N4 C32 160.4(3)
C34 C33 N4 Zn2 166.1(3)
C38 C33 N4 Zn2 -9.3(4)
C37 C38 N5 S2 -1.7(5)
C33 C38 N5 S2 175.7(3)
C37 C38 N5 Zn2 -177.0(3)
C33 C38 N5 Zn2 0.3(4)
C45 C44 N6 C49 -14.8(5)
C43 C44 N6 C49 161.5(3)
C45 C44 N6 C50 114.3(4)
C43 C44 N6 C50 -69.3(4)
C56 C57 N7 C58 176.6(3)
C56 C57 N7 Zn4 0.3(5)
C59 C58 N7 C57 22.3(5)
C63 C58 N7 C57 -160.3(3)
C59 C58 N7 Zn4 -160.9(3)
C63 C58 N7 Zn4 16.5(4)
C62 C63 N8 S3 -4.1(5)
C58 C63 N8 S3 177.7(2)
C62 C63 N8 Zn4 158.9(3)
C58 C63 N8 Zn4 -19.3(4)
C70 C69 N9 C75 111.0(5)
C68 C69 N9 C75 -71.7(5)
C70 C69 N9 C74 -19.1(6)
C68 C69 N9 C74 158.2(4)
C81 C82 N10 C83 178.0(3)
C81 C82 N10 Zn3 -12.5(5)
C84 C83 N10 C82 -15.7(5)
C88 C83 N10 C82 166.9(3)
C84 C83 N10 Zn3 173.8(3)
C88 C83 N10 Zn3 -3.5(4)
C87 C88 N11 S4 13.9(5)
C83 C88 N11 S4 -166.5(3)
C87 C88 N11 Zn3 -177.1(3)
C83 C88 N11 Zn3 2.5(4)
C95 C94 N12 C100 -15.4(5)
C93 C94 N12 C100 161.4(3)
C95 C94 N12 C99 112.2(4)
C93 C94 N12 C99 -71.1(4)
C2 C1 O1 Zn5 25.4(5)
C6 C1 O1 Zn5 -153.8(3)
C2 C1 O1 Zn1 -163.5(3)
C6 C1 O1 Zn1 17.2(5)
C27 C26 O4 Zn1 41.9(5)
C31 C26 O4 Zn1 -137.6(3)
C27 C26 O4 Zn2 -163.9(3)
C31 C26 O4 Zn2 16.6(5)
C52 C51 O7 Zn5 10.0(5)
C56 C51 O7 Zn5 -169.3(3)
C52 C51 O7 Zn4 -170.1(3)
C56 C51 O7 Zn4 10.6(5)
C77 C76 O10 Zn4 31.7(5)
C81 C76 O10 Zn4 -149.2(3)
C77 C76 O10 Zn3 -151.6(3)
C81 C76 O10 Zn3 27.5(5)
C13 N2 S1 O3 -43.1(3)
Zn1 N2 S1 O3 144.47(18)
C13 N2 S1 O2 -171.4(3)
Zn1 N2 S1 O2 16.1(2)
C13 N2 S1 C14 74.8(3)
Zn1 N2 S1 C14 -97.6(2)
C15 C14 S1 O3 120.6(3)
C23 C14 S1 O3 -57.2(3)
C15 C14 S1 O2 -115.6(3)
C23 C14 S1 O2 66.6(3)
C15 C14 S1 N2 -1.0(3)
C23 C14 S1 N2 -178.9(3)
Zn3 O6 S2 O5 29.3(2)
Zn3 O6 S2 N5 -96.7(2)
Zn3 O6 S2 C39 149.03(19)
C38 N5 S2 O5 57.1(3)
Zn2 N5 S2 O5 -128.22(19)
C38 N5 S2 O6 -176.1(3)
Zn2 N5 S2 O6 -1.5(2)
C38 N5 S2 C39 -62.9(3)
Zn2 N5 S2 C39 111.7(2)
C40 C39 S2 O5 -139.2(3)
C48 C39 S2 O5 39.7(3)
C40 C39 S2 O6 96.8(3)
C48 C39 S2 O6 -84.3(3)
C40 C39 S2 N5 -15.9(3)
C48 C39 S2 N5 163.0(3)
C63 N8 S3 O8 -43.1(3)
Zn4 N8 S3 O8 156.38(17)
C63 N8 S3 O9 -171.1(2)
Zn4 N8 S3 O9 28.3(2)
C63 N8 S3 C64 74.6(3)
Zn4 N8 S3 C64 -85.9(2)
C65 C64 S3 O8 116.2(3)
C73 C64 S3 O8 -63.9(3)
C65 C64 S3 O9 -120.3(3)
C73 C64 S3 O9 59.6(3)
C65 C64 S3 N8 -5.8(3)
C73 C64 S3 N8 174.1(3)
Zn2 O12 S4 O11 24.2(2)
Zn2 O12 S4 N11 -102.0(2)
Zn2 O12 S4 C89 142.74(19)
C88 N11 S4 O11 44.7(3)
Zn3 N11 S4 O11 -123.03(18)
C88 N11 S4 O12 171.4(3)
Zn3 N11 S4 O12 3.7(2)
C88 N11 S4 C89 -76.3(3)
Zn3 N11 S4 C89 115.94(19)
C90 C89 S4 O11 -135.8(3)
C98 C89 S4 O11 45.0(3)
C90 C89 S4 O12 101.7(3)
C98 C89 S4 O12 -77.5(3)
C90 C89 S4 N11 -11.7(3)
C98 C89 S4 N11 169.1(3)
C26 O4 Zn1 N2 68.7(3)
Zn2 O4 Zn1 N2 -91.13(12)
C26 O4 Zn1 N1 -21.3(3)
Zn2 O4 Zn1 N1 178.87(11)
C26 O4 Zn1 O1 -116.1(3)
Zn2 O4 Zn1 O1 84.08(11)
C26 O4 Zn1 O13 169.4(3)
Zn2 O4 Zn1 O13 9.54(11)
C26 O4 Zn1 Zn5 -154.6(3)
Zn2 O4 Zn1 Zn5 45.53(9)
C26 O4 Zn1 Zn2 159.8(3)
C13 N2 Zn1 O4 -107.6(2)
S1 N2 Zn1 O4 65.5(2)
C13 N2 Zn1 N1 13.4(2)
S1 N2 Zn1 N1 -173.5(2)
C13 N2 Zn1 O1 82.2(3)
S1 N2 Zn1 O1 -104.7(2)
C13 N2 Zn1 O13 168.7(2)
S1 N2 Zn1 O13 -18.2(2)
C13 N2 Zn1 Zn5 139.36(19)
S1 N2 Zn1 Zn5 -47.6(2)
C13 N2 Zn1 Zn2 -150.4(2)
S1 N2 Zn1 Zn2 22.7(2)
C7 N1 Zn1 O4 -94.2(3)
C8 N1 Zn1 O4 90.2(3)
C7 N1 Zn1 N2 161.4(3)
C8 N1 Zn1 N2 -14.2(2)
C7 N1 Zn1 O1 8.2(3)
C8 N1 Zn1 O1 -167.4(2)
C7 N1 Zn1 O13 59.8(5)
C8 N1 Zn1 O13 -115.8(3)
C7 N1 Zn1 Zn5 26.8(3)
C8 N1 Zn1 Zn5 -148.8(2)
C7 N1 Zn1 Zn2 -91.5(4)
C8 N1 Zn1 Zn2 92.9(4)
C1 O1 Zn1 O4 103.6(3)
Zn5 O1 Zn1 O4 -83.28(12)
C1 O1 Zn1 N2 -85.9(4)
Zn5 O1 Zn1 N2 87.2(2)
C1 O1 Zn1 N1 -18.8(3)
Zn5 O1 Zn1 N1 154.36(12)
C1 O1 Zn1 O13 -179.2(3)
Zn5 O1 Zn1 O13 -6.07(11)
C1 O1 Zn1 Zn5 -173.1(4)
C1 O1 Zn1 Zn2 144.9(3)
Zn5 O1 Zn1 Zn2 -41.94(10)
Zn5 O13 Zn1 O4 110.40(13)
Zn2 O13 Zn1 O4 -9.87(11)
Zn5 O13 Zn1 N2 -144.32(12)
Zn2 O13 Zn1 N2 95.41(13)
Zn5 O13 Zn1 N1 -47.5(3)
Zn2 O13 Zn1 N1 -167.7(2)
Zn5 O13 Zn1 O1 6.08(11)
Zn2 O13 Zn1 O1 -114.19(13)
Zn2 O13 Zn1 Zn5 -120.27(17)
Zn5 O13 Zn1 Zn2 120.27(17)
Zn5 O13 Zn2 N4 -165.15(16)
Zn1 O13 Zn2 N4 -61.2(2)
Zn5 O13 Zn2 O12 -3.99(17)
Zn1 O13 Zn2 O12 99.99(11)
Zn5 O13 Zn2 N5 99.28(17)
Zn1 O13 Zn2 N5 -156.74(11)
Zn5 O13 Zn2 O4 -94.67(16)
Zn1 O13 Zn2 O4 9.31(10)
Zn5 O13 Zn2 Zn1 -103.98(19)
C32 N4 Zn2 O13 93.4(3)
C33 N4 Zn2 O13 -97.8(3)
C32 N4 Zn2 O12 -64.5(3)
C33 N4 Zn2 O12 104.2(2)
C32 N4 Zn2 N5 -161.6(3)
C33 N4 Zn2 N5 7.1(2)
C32 N4 Zn2 O4 24.8(3)
C33 N4 Zn2 O4 -166.4(2)
C32 N4 Zn2 Zn1 54.1(3)
C33 N4 Zn2 Zn1 -137.2(2)
S4 O12 Zn2 O13 149.0(2)
S4 O12 Zn2 N4 -44.8(2)
S4 O12 Zn2 N5 40.6(2)
S4 O12 Zn2 O4 -130.83(19)
S4 O12 Zn2 Zn1 -168.60(17)
C38 N5 Zn2 O13 136.2(2)
S2 N5 Zn2 O13 -38.7(2)
C38 N5 Zn2 N4 -4.1(2)
S2 N5 Zn2 N4 -179.1(2)
C38 N5 Zn2 O12 -124.3(2)
S2 N5 Zn2 O12 60.7(2)
C38 N5 Zn2 O4 21.2(6)
S2 N5 Zn2 O4 -153.8(3)
C38 N5 Zn2 Zn1 109.6(2)
S2 N5 Zn2 Zn1 -65.3(3)
C26 O4 Zn2 O13 -169.6(3)
Zn1 O4 Zn2 O13 -10.04(11)
C26 O4 Zn2 N4 -26.3(3)
Zn1 O4 Zn2 N4 133.27(12)
C26 O4 Zn2 O12 94.8(3)
Zn1 O4 Zn2 O12 -105.57(11)
C26 O4 Zn2 N5 -51.3(6)
Zn1 O4 Zn2 N5 108.3(4)
C26 O4 Zn2 Zn1 -159.6(4)
O4 Zn1 Zn2 O13 165.21(17)
N2 Zn1 Zn2 O13 -94.25(15)
N1 Zn1 Zn2 O13 161.8(3)
O1 Zn1 Zn2 O13 63.14(14)
Zn5 Zn1 Zn2 O13 36.04(12)
O4 Zn1 Zn2 N4 -51.35(15)
N2 Zn1 Zn2 N4 49.19(13)
N1 Zn1 Zn2 N4 -54.7(3)
O1 Zn1 Zn2 N4 -153.43(13)
O13 Zn1 Zn2 N4 143.44(16)
Zn5 Zn1 Zn2 N4 179.47(10)
O4 Zn1 Zn2 O12 78.75(13)
N2 Zn1 Zn2 O12 179.29(11)
N1 Zn1 Zn2 O12 75.4(3)
O1 Zn1 Zn2 O12 -23.33(11)
O13 Zn1 Zn2 O12 -86.46(14)
Zn5 Zn1 Zn2 O12 -50.43(7)
O4 Zn1 Zn2 N5 -155.18(18)
N2 Zn1 Zn2 N5 -54.64(17)
N1 Zn1 Zn2 N5 -158.6(3)
O1 Zn1 Zn2 N5 102.75(16)
O13 Zn1 Zn2 N5 39.61(19)
Zn5 Zn1 Zn2 N5 75.65(15)
N2 Zn1 Zn2 O4 100.54(14)
N1 Zn1 Zn2 O4 -3.4(3)
O1 Zn1 Zn2 O4 -102.07(14)
O13 Zn1 Zn2 O4 -165.21(17)
Zn5 Zn1 Zn2 O4 -129.17(11)
Zn5 O14 Zn3 N10 -166.14(16)
Zn4 O14 Zn3 N10 -63.1(2)
Zn5 O14 Zn3 O10 -96.63(15)
Zn4 O14 Zn3 O10 6.37(10)
Zn5 O14 Zn3 N11 101.45(16)
Zn4 O14 Zn3 N11 -155.55(11)
Zn5 O14 Zn3 O6 -6.82(16)
Zn4 O14 Zn3 O6 96.18(11)
Zn5 O14 Zn3 Zn4 -103.00(17)
C82 N10 Zn3 O14 94.6(3)
C83 N10 Zn3 O14 -95.2(3)
C82 N10 Zn3 O10 27.5(3)
C83 N10 Zn3 O10 -162.3(2)
C82 N10 Zn3 N11 -166.4(3)
C83 N10 Zn3 N11 3.8(2)
C82 N10 Zn3 O6 -63.6(3)
C83 N10 Zn3 O6 106.6(2)
C82 N10 Zn3 Zn4 52.9(3)
C83 N10 Zn3 Zn4 -136.9(2)
C76 O10 Zn3 O14 175.6(3)
Zn4 O10 Zn3 O14 -6.86(11)
C76 O10 Zn3 N10 -35.8(3)
Zn4 O10 Zn3 N10 141.75(12)
C76 O10 Zn3 N11 -87.1(4)
Zn4 O10 Zn3 N11 90.5(3)
C76 O10 Zn3 O6 75.0(3)
Zn4 O10 Zn3 O6 -107.46(11)
C76 O10 Zn3 Zn4 -177.5(3)
C88 N11 Zn3 O14 142.4(2)
S4 N11 Zn3 O14 -49.0(2)
C88 N11 Zn3 N10 -3.4(2)
S4 N11 Zn3 N10 165.2(2)
C88 N11 Zn3 O10 48.7(5)
S4 N11 Zn3 O10 -142.6(3)
C88 N11 Zn3 O6 -112.7(2)
S4 N11 Zn3 O6 56.0(2)
C88 N11 Zn3 Zn4 117.8(2)
S4 N11 Zn3 Zn4 -73.5(2)
S2 O6 Zn3 O14 145.30(19)
S2 O6 Zn3 N10 -46.8(2)
S2 O6 Zn3 O10 -135.26(19)
S2 O6 Zn3 N11 39.1(2)
S2 O6 Zn3 Zn4 -172.25(17)
C76 O10 Zn4 N8 83.7(3)
Zn3 O10 Zn4 N8 -93.55(13)
C76 O10 Zn4 N7 -5.1(3)
Zn3 O10 Zn4 N7 177.64(11)
C76 O10 Zn4 O7 -101.5(3)
Zn3 O10 Zn4 O7 81.18(12)
C76 O10 Zn4 O14 -176.1(3)
Zn3 O10 Zn4 O14 6.63(10)
C76 O10 Zn4 Zn5 -140.4(3)
Zn3 O10 Zn4 Zn5 42.35(9)
C76 O10 Zn4 Zn3 177.3(4)
C63 N8 Zn4 O10 -92.1(2)
S3 N8 Zn4 O10 70.3(2)
C63 N8 Zn4 N7 21.9(2)
S3 N8 Zn4 N7 -175.7(2)
C63 N8 Zn4 O7 96.9(3)
S3 N8 Zn4 O7 -100.7(2)
C63 N8 Zn4 O14 -174.4(2)
S3 N8 Zn4 O14 -12.0(2)
C63 N8 Zn4 Zn5 153.77(17)
S3 N8 Zn4 Zn5 -43.8(2)
C63 N8 Zn4 Zn3 -133.33(19)
S3 N8 Zn4 Zn3 29.1(2)
C57 N7 Zn4 O10 -97.6(3)
C58 N7 Zn4 O10 85.8(2)
C57 N7 Zn4 N8 155.8(3)
C58 N7 Zn4 N8 -20.9(2)
C57 N7 Zn4 O7 9.2(3)
C58 N7 Zn4 O7 -167.5(2)
C57 N7 Zn4 O14 49.9(6)
C58 N7 Zn4 O14 -126.8(4)
C57 N7 Zn4 Zn5 21.0(4)
C58 N7 Zn4 Zn5 -155.69(19)
C57 N7 Zn4 Zn3 -94.1(4)
C58 N7 Zn4 Zn3 89.3(3)
C51 O7 Zn4 O10 101.4(3)
Zn5 O7 Zn4 O10 -78.65(12)
C51 O7 Zn4 N8 -87.4(3)
Zn5 O7 Zn4 N8 92.56(19)
C51 O7 Zn4 N7 -14.8(3)
Zn5 O7 Zn4 N7 165.13(12)
C51 O7 Zn4 O14 176.2(3)
Zn5 O7 Zn4 O14 -3.92(10)
C51 O7 Zn4 Zn5 -179.9(3)
C51 O7 Zn4 Zn3 140.5(3)
Zn5 O7 Zn4 Zn3 -39.62(9)
Zn5 O14 Zn4 O10 112.55(12)
Zn3 O14 Zn4 O10 -6.56(10)
Zn5 O14 Zn4 N8 -140.54(11)
Zn3 O14 Zn4 N8 100.36(12)
Zn5 O14 Zn4 N7 -37.8(5)
Zn3 O14 Zn4 N7 -156.9(4)
Zn5 O14 Zn4 O7 3.97(10)
Zn3 O14 Zn4 O7 -115.13(12)
Zn3 O14 Zn4 Zn5 -119.10(15)
Zn5 O14 Zn4 Zn3 119.10(15)
O14 Zn3 Zn4 O10 169.82(16)
N10 Zn3 Zn4 O10 -44.01(15)
N11 Zn3 Zn4 O10 -152.43(17)
O6 Zn3 Zn4 O10 77.20(13)
O14 Zn3 Zn4 N8 -90.65(15)
N10 Zn3 Zn4 N8 55.52(13)
O10 Zn3 Zn4 N8 99.54(14)
N11 Zn3 Zn4 N8 -52.90(16)
O6 Zn3 Zn4 N8 176.73(12)
O14 Zn3 Zn4 N7 164.8(2)
N10 Zn3 Zn4 N7 -49.0(2)
O10 Zn3 Zn4 N7 -5.0(2)
N11 Zn3 Zn4 N7 -157.4(3)
O6 Zn3 Zn4 N7 72.2(2)
O14 Zn3 Zn4 O7 63.23(14)
N10 Zn3 Zn4 O7 -150.59(12)
O10 Zn3 Zn4 O7 -106.58(14)
N11 Zn3 Zn4 O7 100.99(15)
O6 Zn3 Zn4 O7 -29.38(11)
N10 Zn3 Zn4 O14 146.17(15)
O10 Zn3 Zn4 O14 -169.82(16)
N11 Zn3 Zn4 O14 37.75(17)
O6 Zn3 Zn4 O14 -92.62(13)
O14 Zn3 Zn4 Zn5 36.92(11)
N10 Zn3 Zn4 Zn5 -176.91(10)
O10 Zn3 Zn4 Zn5 -132.90(11)
N11 Zn3 Zn4 Zn5 74.67(13)
O6 Zn3 Zn4 Zn5 -55.70(7)
Zn3 O14 Zn5 O13 -27.3(2)
Zn4 O14 Zn5 O13 -131.03(13)
Zn3 O14 Zn5 O1 -139.22(13)
Zn4 O14 Zn5 O1 117.10(12)
Zn3 O14 Zn5 O7 99.62(15)
Zn4 O14 Zn5 O7 -4.06(11)
Zn3 O14 Zn5 Zn4 103.68(18)
Zn3 O14 Zn5 Zn1 -85.5(2)
Zn4 O14 Zn5 Zn1 170.82(5)
Zn2 O13 Zn5 O14 -33.2(2)
Zn1 O13 Zn5 O14 -136.98(12)
Zn2 O13 Zn5 O1 97.45(16)
Zn1 O13 Zn5 O1 -6.29(11)
Zn2 O13 Zn5 O7 -143.01(14)
Zn1 O13 Zn5 O7 113.26(13)
Zn2 O13 Zn5 Zn4 -92.29(19)
Zn1 O13 Zn5 Zn4 163.97(4)
Zn2 O13 Zn5 Zn1 103.7(2)
C1 O1 Zn5 O14 -49.0(3)
Zn1 O1 Zn5 O14 138.05(11)
C1 O1 Zn5 O13 179.5(3)
Zn1 O1 Zn5 O13 6.50(11)
C1 O1 Zn5 O7 56.0(3)
Zn1 O1 Zn5 O7 -117.00(11)
C1 O1 Zn5 Zn4 7.5(4)
Zn1 O1 Zn5 Zn4 -165.50(4)
C1 O1 Zn5 Zn1 173.0(4)
C51 O7 Zn5 O14 -175.9(3)
Zn4 O7 Zn5 O14 4.22(11)
C51 O7 Zn5 O13 -45.1(3)
Zn4 O7 Zn5 O13 134.96(11)
C51 O7 Zn5 O1 56.2(3)
Zn4 O7 Zn5 O1 -123.76(11)
C51 O7 Zn5 Zn4 179.9(4)
C51 O7 Zn5 Zn1 7.7(3)
Zn4 O7 Zn5 Zn1 -172.22(4)
O10 Zn4 Zn5 O14 -65.38(13)
N8 Zn4 Zn5 O14 54.54(15)
N7 Zn4 Zn5 O14 167.36(16)
O7 Zn4 Zn5 O14 -173.89(16)
Zn3 Zn4 Zn5 O14 -37.63(11)
O10 Zn4 Zn5 O13 27.43(15)
N8 Zn4 Zn5 O13 147.34(16)
N7 Zn4 Zn5 O13 -99.84(17)
O7 Zn4 Zn5 O13 -81.08(17)
O14 Zn4 Zn5 O13 92.81(18)
Zn3 Zn4 Zn5 O13 55.18(13)
O10 Zn4 Zn5 O1 -165.79(13)
N8 Zn4 Zn5 O1 -45.87(14)
N7 Zn4 Zn5 O1 66.95(15)
O7 Zn4 Zn5 O1 85.70(15)
O14 Zn4 Zn5 O1 -100.41(16)
Zn3 Zn4 Zn5 O1 -138.04(11)
O10 Zn4 Zn5 O7 108.51(13)
N8 Zn4 Zn5 O7 -131.57(15)
N7 Zn4 Zn5 O7 -18.75(15)
O14 Zn4 Zn5 O7 173.89(16)
Zn3 Zn4 Zn5 O7 136.26(11)
O10 Zn4 Zn5 Zn1 140.00(12)
N8 Zn4 Zn5 Zn1 -100.09(14)
N7 Zn4 Zn5 Zn1 12.73(16)
O7 Zn4 Zn5 Zn1 31.49(15)
O14 Zn4 Zn5 Zn1 -154.63(15)
Zn3 Zn4 Zn5 Zn1 167.74(10)
O4 Zn1 Zn5 O14 19.69(16)
N2 Zn1 Zn5 O14 137.62(17)
N1 Zn1 Zn5 O14 -113.53(17)
O1 Zn1 Zn5 O14 -82.76(18)
O13 Zn1 Zn5 O14 87.74(19)
Zn2 Zn1 Zn5 O14 50.68(14)
O4 Zn1 Zn5 O13 -68.05(14)
N2 Zn1 Zn5 O13 49.89(16)
N1 Zn1 Zn5 O13 158.74(16)
O1 Zn1 Zn5 O13 -170.50(17)
Zn2 Zn1 Zn5 O13 -37.06(12)
O4 Zn1 Zn5 O1 102.45(14)
N2 Zn1 Zn5 O1 -139.61(15)
N1 Zn1 Zn5 O1 -30.76(15)
O13 Zn1 Zn5 O1 170.50(17)
Zn2 Zn1 Zn5 O1 133.44(12)
O4 Zn1 Zn5 O7 -166.80(12)
N2 Zn1 Zn5 O7 -48.87(14)
N1 Zn1 Zn5 O7 59.98(14)
O1 Zn1 Zn5 O7 90.75(15)
O13 Zn1 Zn5 O7 -98.75(16)
Zn2 Zn1 Zn5 O7 -135.81(10)
O4 Zn1 Zn5 Zn4 167.08(12)
N2 Zn1 Zn5 Zn4 -74.98(14)
N1 Zn1 Zn5 Zn4 33.87(15)
O1 Zn1 Zn5 Zn4 64.63(15)
O13 Zn1 Zn5 Zn4 -124.87(16)
Zn2 Zn1 Zn5 Zn4 -161.93(10)
